data_7224440
loop_
_publ_author_name
'Han, Ying'
'Liang, Tong-Ling'
'Hao, Xiang'
'Chen, Chuan-Feng'

_publ_section_title
;
 Solid-state &#x201C;Russian doll&#x201D;-like capsules based on a
 triptycene-derived macrotricyclic host with paraquat derivative and
 polycyclic aromatic hydrocarbons
;
_journal_issue 26
_journal_name_full CrystEngComm
_journal_page_first 4900
_journal_paper_doi 10.1039/C6CE00204H
_journal_volume 18
_journal_year 2016
_chemical_formula_moiety 'C76 H92 O20, 2(C16 H22 N2 O2), C20 H12, 4(F6 P)'
_chemical_formula_sum 'C128 H148 F24 N4 O24 P4'
_chemical_formula_weight 2706.38
_chemical_name_systematic
; 
 ? 
;
_space_group_IT_number 2
_symmetry_cell_setting triclinic
_symmetry_space_group_name_Hall '-P 1'
_symmetry_space_group_name_H-M 'P -1'
_atom_sites_solution_hydrogens geom
_atom_sites_solution_primary direct
_atom_sites_solution_secondary difmap
_audit_creation_method SHELXL-97
_audit_update_record
;
2015-11-30 deposited with the CCDC.
2016-02-29 downloaded from the CCDC.
;
_cell_angle_alpha 81.578(9)
_cell_angle_beta 83.780(11)
_cell_angle_gamma 85.515(12)
_cell_formula_units_Z 2
_cell_length_a 16.467(4)
_cell_length_b 16.942(5)
_cell_length_c 26.100(7)
_cell_measurement_reflns_used 18857
_cell_measurement_temperature 173(2)
_cell_measurement_theta_max 27.48
_cell_measurement_theta_min 1.54
_cell_volume 7146(3)
_computing_cell_refinement 'CrystalClear (Rigaku Inc., 2007)'
_computing_data_collection 'CrystalClear (Rigaku Inc., 2007)'
_computing_data_reduction 'CrystalClear (Rigaku Inc., 2007)'
_computing_molecular_graphics 'Olex2 ver 1.1'
_computing_publication_material 'SHELX97 (Sheldrick, 2008)'
_computing_structure_refinement 'Olex2 ver 1.1'
_computing_structure_solution 'SHELXS-97 (Sheldrick, 2008)'
_diffrn_ambient_temperature 173(2)
_diffrn_measured_fraction_theta_full 0.994
_diffrn_measured_fraction_theta_max 0.994
_diffrn_measurement_device_type 'Saturn724+ CCD'
_diffrn_measurement_method '\w scans at fixed \c = 45\%'
_diffrn_radiation_monochromator graphite
_diffrn_radiation_source 'sealed tube'
_diffrn_radiation_type MoK\a
_diffrn_radiation_wavelength 0.71073
_diffrn_reflns_av_R_equivalents 0.0735
_diffrn_reflns_av_sigmaI/netI 0.1121
_diffrn_reflns_limit_h_max 19
_diffrn_reflns_limit_h_min -19
_diffrn_reflns_limit_k_max 20
_diffrn_reflns_limit_k_min -15
_diffrn_reflns_limit_l_max 31
_diffrn_reflns_limit_l_min -31
_diffrn_reflns_number 55648
_diffrn_reflns_theta_full 25.00
_diffrn_reflns_theta_max 25.00
_diffrn_reflns_theta_min 0.79
_exptl_absorpt_coefficient_mu 0.148
_exptl_absorpt_correction_T_max 1.0000
_exptl_absorpt_correction_T_min 0.5259
_exptl_absorpt_correction_type multi-scan
_exptl_absorpt_process_details 'CrystalClear (Rigaku Inc., 2007)'
_exptl_crystal_colour red
_exptl_crystal_density_diffrn 1.258
_exptl_crystal_density_method 'not measured'
_exptl_crystal_description block
_exptl_crystal_F_000 2824
_exptl_crystal_size_max 0.43
_exptl_crystal_size_mid 0.36
_exptl_crystal_size_min 0.20
_refine_diff_density_max 1.169
_refine_diff_density_min -0.490
_refine_diff_density_rms 0.123
_refine_ls_extinction_method none
_refine_ls_goodness_of_fit_ref 1.656
_refine_ls_hydrogen_treatment constr
_refine_ls_matrix_type full
_refine_ls_number_parameters 1664
_refine_ls_number_reflns 25021
_refine_ls_number_restraints 1110
_refine_ls_restrained_S_all 1.735
_refine_ls_R_factor_all 0.2300
_refine_ls_R_factor_gt 0.1657
_refine_ls_shift/su_max 0.001
_refine_ls_shift/su_mean 0.000
_refine_ls_structure_factor_coef Fsqd
_refine_ls_weighting_details 'calc w=1/[\s^2^(Fo^2^)+(0.1000P)^2^+0.0000P] where P=(Fo^2^+2Fc^2^)/3'
_refine_ls_weighting_scheme calc
_refine_ls_wR_factor_gt 0.3800
_refine_ls_wR_factor_ref 0.4074
_reflns_number_gt 11803
_reflns_number_total 25021
_reflns_threshold_expression >2sigma(I)
_cod_data_source_file c6ce00204h2.cif
_cod_data_source_block sa2437
_cod_depositor_comments 'Adding full bibliography for 7224439--7224442.cif.'
_cod_original_sg_symbol_H-M P-1
_cod_database_code 7224440

loop_
_symmetry_equiv_pos_as_xyz
'x, y, z'
'-x, -y, -z'

loop_
_atom_site_label
_atom_site_type_symbol
_atom_site_fract_x
_atom_site_fract_y
_atom_site_fract_z
_atom_site_U_iso_or_equiv
_atom_site_adp_type
_atom_site_occupancy
_atom_site_symmetry_multiplicity
_atom_site_calc_flag
_atom_site_refinement_flags
P1 P 0.84832(19) 0.05328(17) 0.13626(10) 0.0769(8) Uani 1 1 d U
P2 P 0.0266(5) 0.7465(3) 0.6290(2) 0.163(2) Uani 1 1 d U
P3 P 0.4064(2) 0.32341(19) 0.20316(11) 0.0914(10) Uani 1 1 d U
P4 P 0.47420(16) 0.33086(14) 0.45896(9) 0.0619(7) Uani 1 1 d U
F1 F 0.7869(4) -0.0135(4) 0.1602(2) 0.0999(19) Uani 1 1 d U
F2 F 0.8938(5) -0.0072(4) 0.0997(3) 0.129(2) Uani 1 1 d U
F3 F 0.7896(6) 0.0846(5) 0.0940(3) 0.173(4) Uani 1 1 d U
F4 F 0.9157(5) 0.1183(4) 0.1123(3) 0.137(3) Uani 1 1 d U
F5 F 0.8040(6) 0.1131(4) 0.1734(3) 0.149(3) Uani 1 1 d U
F6 F 0.9072(4) 0.0212(4) 0.1777(3) 0.113(2) Uani 1 1 d U
F7 F 0.0212(10) 0.8110(8) 0.6686(6) 0.269(6) Uani 1 1 d U
F8 F 0.0935(12) 0.7123(9) 0.6624(7) 0.287(7) Uani 1 1 d U
F9 F -0.0122(12) 0.6832(13) 0.6609(8) 0.357(10) Uani 1 1 d U
F10 F -0.0427(8) 0.7667(10) 0.6011(7) 0.302(8) Uani 1 1 d U
F11 F 0.0692(8) 0.6866(8) 0.5937(5) 0.221(5) Uani 1 1 d U
F12 F 0.0727(10) 0.8067(9) 0.5891(6) 0.258(6) Uani 1 1 d U
F13 F 0.4419(7) 0.3002(8) 0.1518(4) 0.232(5) Uani 1 1 d U
F14 F 0.3225(6) 0.3433(6) 0.1769(4) 0.187(4) Uani 1 1 d U
F15 F 0.3702(9) 0.2489(6) 0.2248(4) 0.241(6) Uani 1 1 d U
F16 F 0.3838(8) 0.3477(6) 0.2566(4) 0.197(4) Uani 1 1 d U
F17 F 0.4795(7) 0.3220(7) 0.2288(5) 0.216(5) Uani 1 1 d U
F18 F 0.4087(7) 0.4180(6) 0.1869(4) 0.192(4) Uani 1 1 d U
F19 F 0.4439(4) 0.3709(4) 0.4058(2) 0.103(2) Uani 1 1 d U
F20 F 0.5500(4) 0.2887(4) 0.4306(3) 0.112(2) Uani 1 1 d U
F21 F 0.4996(4) 0.2897(3) 0.5145(2) 0.108(2) Uani 1 1 d U
F22 F 0.3946(5) 0.3707(4) 0.4885(3) 0.124(2) Uani 1 1 d U
F23 F 0.5234(4) 0.4053(3) 0.4619(2) 0.105(2) Uani 1 1 d U
F24 F 0.4255(3) 0.2548(3) 0.45757(19) 0.0824(16) Uani 1 1 d U
O1 O 0.3007(7) 1.0533(6) 0.1562(4) 0.154(4) Uani 1 1 d U
O2 O 0.1673(15) 0.4893(14) 0.4329(10) 0.330(10) Uani 1 1 d DU
O3 O 0.3157(10) 0.6930(8) 0.7434(6) 0.210(5) Uani 1 1 d U
O4 O 0.3807(4) 0.0838(4) 0.9741(3) 0.094(2) Uani 1 1 d DU
O5 O 0.1308(4) 0.7392(5) 0.2633(3) 0.101(2) Uani 1 1 d U
O6 O 0.0905(3) 0.7261(4) 0.3713(2) 0.0604(15) Uani 1 1 d U
O7 O 0.1795(5) 0.8052(5) 0.4371(3) 0.107(2) Uani 1 1 d U
O8 O 0.3067(3) 0.8913(3) 0.4708(2) 0.0581(15) Uani 1 1 d U
O9 O 0.4630(3) 0.9503(4) 0.4357(2) 0.0666(17) Uani 1 1 d U
O10 O 0.5047(4) 1.0645(4) 0.3553(3) 0.082(2) Uani 1 1 d U
O11 O 0.3520(6) 1.1439(5) 0.3417(3) 0.105(2) Uani 1 1 d U
O12 O 0.2014(5) 1.0555(5) 0.3396(3) 0.111(3) Uani 1 1 d U
O13 O 0.1295(6) 1.0315(6) 0.2452(4) 0.133(3) Uani 1 1 d U
O15 O 0.5374(4) 0.5475(4) 0.0768(3) 0.090(2) Uani 1 1 d U
O16 O 0.6846(5) 0.4672(5) 0.0967(3) 0.108(3) Uani 1 1 d U
O17 O 0.8036(9) 0.4784(9) 0.1687(6) 0.201(6) Uani 1 1 d U
O18 O 0.8573(5) 0.4846(4) 0.2742(3) 0.093(2) Uani 1 1 d U
O19 O 0.8576(4) 0.6402(3) 0.2950(2) 0.0675(16) Uani 1 1 d U
O20 O 0.8926(3) 0.7561(3) 0.2231(2) 0.0546(14) Uani 1 1 d U
O21 O 0.9154(3) 0.7467(4) 0.1143(2) 0.0639(16) Uani 1 1 d U
O22 O 0.8529(4) 0.7230(5) 0.0201(3) 0.092(2) Uani 1 1 d U
O23 O 0.7116(4) 0.7200(5) -0.0331(2) 0.088(2) Uani 1 1 d U
O24 O 0.5522(3) 0.6868(4) 0.0156(2) 0.0635(16) Uani 1 1 d U
O25 O 0.1356(4) 0.8813(5) 0.2071(3) 0.088(2) Uani 1 1 d U
N1 N 0.3843(5) 0.5356(4) 0.7307(3) 0.0615(19) Uani 1 1 d U
N2 N 0.2821(4) 0.1900(4) 0.8998(3) 0.0496(16) Uani 1 1 d U
N3 N 0.3112(5) 0.6096(5) 0.4176(3) 0.077(2) Uani 1 1 d U
N4 N 0.3477(4) 0.9829(5) 0.2656(3) 0.069(2) Uani 1 1 d U
C1 C 0.8182(5) 1.0205(5) 0.3059(3) 0.061(2) Uani 1 1 d U
H1A H 0.8147 1.0704 0.3210 0.092 Uiso 1 1 calc R
H1B H 0.7812 1.0257 0.2784 0.092 Uiso 1 1 calc R
H1C H 0.8745 1.0094 0.2911 0.092 Uiso 1 1 calc R
C1A C 0.1209(10) 0.9909(10) 0.2876(7) 0.144(5) Uani 1 1 d U
H1AA H 0.1666 0.9493 0.2901 0.173 Uiso 1 1 calc R
H1AB H 0.0694 0.9633 0.2904 0.173 Uiso 1 1 calc R
C2 C 0.0996(5) 0.6645(6) -0.0302(3) 0.065(2) Uani 1 1 d U
H2 H 0.0709 0.6784 -0.0603 0.078 Uiso 1 1 calc R
C3 C 0.0926(5) 0.5931(6) -0.0016(4) 0.069(3) Uani 1 1 d U
H3 H 0.0583 0.5569 -0.0118 0.083 Uiso 1 1 calc R
C4 C 0.1830(4) 0.6220(5) 0.0582(3) 0.050(2) Uani 1 1 d U
C5 C 0.1923(4) 0.6962(5) 0.0283(3) 0.052(2) Uani 1 1 d U
C6 C 0.1494(5) 0.7187(5) -0.0156(3) 0.053(2) Uani 1 1 d U
H6 H 0.1541 0.7703 -0.0352 0.064 Uiso 1 1 calc R
C7 C 0.2576(5) 0.8310(5) 0.0177(3) 0.062(2) Uani 1 1 d U
H7A H 0.2050 0.8623 0.0194 0.093 Uiso 1 1 calc R
H7B H 0.2755 0.8245 -0.0185 0.093 Uiso 1 1 calc R
H7C H 0.2985 0.8589 0.0316 0.093 Uiso 1 1 calc R
C8 C 0.2479(4) 0.7479(4) 0.0504(3) 0.0427(18) Uani 1 1 d U
C9 C 0.2318(4) 0.6064(5) 0.1052(3) 0.053(2) Uani 1 1 d U
C10 C 0.2243(5) 0.5230(5) 0.1380(4) 0.072(3) Uani 1 1 d U
H10H H 0.2404 0.4815 0.1158 0.108 Uiso 1 1 calc R
H10I H 0.1675 0.5174 0.1530 0.108 Uiso 1 1 calc R
H10J H 0.2603 0.5174 0.1661 0.108 Uiso 1 1 calc R
C11 C 0.2136(4) 0.7503(5) 0.1067(3) 0.0437(18) Uani 1 1 d U
C12 C 0.2059(4) 0.6745(5) 0.1352(3) 0.049(2) Uani 1 1 d U
C13 C 0.1760(5) 0.6693(6) 0.1901(3) 0.064(2) Uani 1 1 d U
H13 H 0.1708 0.6191 0.2114 0.077 Uiso 1 1 calc R
C14 C 0.1552(4) 0.7409(6) 0.2103(3) 0.055(2) Uani 1 1 d U
C15 C 0.1614(5) 0.8127(7) 0.1817(4) 0.070(3) Uani 1 1 d U
C16 C 0.1909(4) 0.8191(5) 0.1292(3) 0.053(2) Uani 1 1 d U
H16 H 0.1954 0.8703 0.1089 0.064 Uiso 1 1 calc R
C17 C 0.1337(5) 0.5688(5) 0.0432(4) 0.064(2) Uani 1 1 d U
H17 H 0.1277 0.5172 0.0627 0.077 Uiso 1 1 calc R
C18 C 0.1247(8) 0.9572(8) 0.1769(5) 0.111(4) Uani 1 1 d U
H18A H 0.0936 0.9533 0.1471 0.133 Uiso 1 1 calc R
H18B H 0.1784 0.9784 0.1634 0.133 Uiso 1 1 calc R
C19 C 0.0797(7) 1.0091(7) 0.2111(5) 0.106(4) Uani 1 1 d U
H19A H 0.0569 1.0575 0.1900 0.127 Uiso 1 1 calc R
H19B H 0.0334 0.9809 0.2312 0.127 Uiso 1 1 calc R
C20 C 0.1184(8) 1.0377(8) 0.3324(6) 0.116(4) Uani 1 1 d U
H20A H 0.0843 1.0881 0.3254 0.140 Uiso 1 1 calc R
H20B H 0.0936 1.0063 0.3645 0.140 Uiso 1 1 calc R
C21 C 0.2079(8) 1.1076(8) 0.3744(5) 0.112(4) Uani 1 1 d U
H21A H 0.1796 1.0855 0.4082 0.135 Uiso 1 1 calc R
H21B H 0.1775 1.1585 0.3623 0.135 Uiso 1 1 calc R
C22 C 0.2890(13) 1.1263(13) 0.3836(8) 0.198(8) Uani 1 1 d U
H22A H 0.2819 1.1728 0.4030 0.238 Uiso 1 1 calc R
H22B H 0.3109 1.0806 0.4074 0.238 Uiso 1 1 calc R
C23 C 0.4182(7) 1.1812(6) 0.3506(4) 0.082(3) Uani 1 1 d U
H23A H 0.3992 1.2246 0.3714 0.099 Uiso 1 1 calc R
H23B H 0.4442 1.2062 0.3167 0.099 Uiso 1 1 calc R
C24 C 0.4773(7) 1.1313(7) 0.3764(5) 0.106(4) Uani 1 1 d U
H24A H 0.5249 1.1629 0.3779 0.127 Uiso 1 1 calc R
H24B H 0.4542 1.1148 0.4127 0.127 Uiso 1 1 calc R
C25 C 0.0770(7) 0.6928(7) 0.2870(4) 0.087(3) Uani 1 1 d U
H25A H 0.1031 0.6385 0.2955 0.104 Uiso 1 1 calc R
H25B H 0.0342 0.6895 0.2637 0.104 Uiso 1 1 calc R
C26 C 0.0387(6) 0.7212(8) 0.3355(4) 0.102(4) Uani 1 1 d U
H26A H 0.0112 0.7748 0.3264 0.122 Uiso 1 1 calc R
H26B H -0.0041 0.6847 0.3514 0.122 Uiso 1 1 calc R
C27 C 0.0551(6) 0.7680(7) 0.4136(5) 0.100(4) Uani 1 1 d U
H27A H 0.0025 0.7458 0.4286 0.120 Uiso 1 1 calc R
H27B H 0.0444 0.8254 0.4007 0.120 Uiso 1 1 calc R
C28 C 0.1137(9) 0.7583(9) 0.4538(5) 0.129(5) Uani 1 1 d U
H28A H 0.0857 0.7741 0.4866 0.154 Uiso 1 1 calc R
H28B H 0.1337 0.7015 0.4607 0.154 Uiso 1 1 calc R
C29 C 0.1692(8) 0.8802(9) 0.4450(6) 0.134(5) Uani 1 1 d U
H29A H 0.1108 0.8921 0.4566 0.161 Uiso 1 1 calc R
H29B H 0.1825 0.9148 0.4117 0.161 Uiso 1 1 calc R
C30 C 0.2220(6) 0.9010(8) 0.4857(5) 0.100(4) Uani 1 1 d U
H30A H 0.2080 0.9571 0.4914 0.120 Uiso 1 1 calc R
H30B H 0.2088 0.8664 0.5191 0.120 Uiso 1 1 calc R
C31 C 0.3572(5) 0.9215(6) 0.5020(4) 0.071(3) Uani 1 1 d U
H31A H 0.3471 0.8951 0.5383 0.085 Uiso 1 1 calc R
H31B H 0.3435 0.9795 0.5016 0.085 Uiso 1 1 calc R
C32 C 0.4433(5) 0.9086(5) 0.4841(3) 0.058(2) Uani 1 1 d U
H32A H 0.4770 0.9256 0.5093 0.069 Uiso 1 1 calc R
H32B H 0.4564 0.8509 0.4829 0.069 Uiso 1 1 calc R
C33 C 0.5669(5) 1.0116(5) 0.3749(3) 0.056(2) Uani 1 1 d U
C34 C 0.5456(4) 0.9478(5) 0.4144(3) 0.052(2) Uani 1 1 d U
C35 C 0.6037(5) 0.8918(5) 0.4293(3) 0.056(2) Uani 1 1 d U
H35 H 0.5896 0.8497 0.4563 0.067 Uiso 1 1 calc R
C36 C 0.6818(5) 0.8933(5) 0.4072(3) 0.053(2) Uani 1 1 d U
C37 C 0.7057(4) 0.9566(4) 0.3688(3) 0.0403(17) Uani 1 1 d U
C38 C 0.6459(5) 1.0148(5) 0.3526(3) 0.049(2) Uani 1 1 d U
H38 H 0.6601 1.0572 0.3259 0.059 Uiso 1 1 calc R
C39 C 0.7319(5) 0.7637(6) 0.4619(3) 0.070(3) Uani 1 1 d U
H39A H 0.6902 0.7341 0.4502 0.106 Uiso 1 1 calc R
H39B H 0.7099 0.7852 0.4938 0.106 Uiso 1 1 calc R
H39C H 0.7803 0.7277 0.4688 0.106 Uiso 1 1 calc R
C40 C 0.7560(4) 0.8325(5) 0.4195(3) 0.051(2) Uani 1 1 d U
C41 C 0.7946(4) 0.9548(4) 0.3464(3) 0.0427(18) Uani 1 1 d U
C42 C 0.5229(5) 0.8782(5) 0.1882(3) 0.057(2) Uani 1 1 d U
C43 C 0.9016(5) 0.9931(6) 0.4025(4) 0.074(3) Uani 1 1 d U
H43 H 0.9162 1.0371 0.3771 0.088 Uiso 1 1 calc R
C44 C 0.8431(4) 0.9442(5) 0.3953(3) 0.050(2) Uani 1 1 d U
C45 C 0.8232(5) 0.8821(6) 0.4325(3) 0.060(2) Uani 1 1 d U
C46 C 0.8614(5) 0.8657(6) 0.4787(3) 0.073(3) Uani 1 1 d U
H46 H 0.8440 0.8236 0.5048 0.087 Uiso 1 1 calc R
C47 C 0.9228(6) 0.9096(7) 0.4860(4) 0.075(3) Uani 1 1 d U
H47 H 0.9532 0.8955 0.5153 0.090 Uiso 1 1 calc R
C48 C 0.9404(6) 0.9754(7) 0.4502(4) 0.080(3) Uani 1 1 d U
H48 H 0.9793 1.0101 0.4570 0.096 Uiso 1 1 calc R
C49 C 0.7894(4) 0.8080(5) 0.3664(3) 0.0426(18) Uani 1 1 d U
C50 C 0.8042(4) 0.7306(5) 0.3562(3) 0.0464(19) Uani 1 1 d U
H50 H 0.7899 0.6879 0.3827 0.056 Uiso 1 1 calc R
C51 C 0.8389(4) 0.7140(5) 0.3088(3) 0.0426(18) Uani 1 1 d U
C52 C 0.8585(4) 0.7778(5) 0.2689(3) 0.0430(18) Uani 1 1 d U
C53 C 0.8452(4) 0.8566(5) 0.2786(3) 0.0402(17) Uani 1 1 d U
H53 H 0.8592 0.8999 0.2525 0.048 Uiso 1 1 calc R
C54 C 0.8111(4) 0.8697(5) 0.3275(3) 0.0464(19) Uani 1 1 d U
C55 C 0.9328(5) 0.8162(5) 0.1850(3) 0.051(2) Uani 1 1 d U
H55A H 0.9724 0.8429 0.2015 0.061 Uiso 1 1 calc R
H55B H 0.8918 0.8572 0.1709 0.061 Uiso 1 1 calc R
C56 C 0.9762(5) 0.7738(6) 0.1420(3) 0.067(2) Uani 1 1 d U
H56A H 1.0114 0.8107 0.1181 0.080 Uiso 1 1 calc R
H56B H 1.0113 0.7278 0.1568 0.080 Uiso 1 1 calc R
C57 C 0.9476(5) 0.6890(5) 0.0830(3) 0.060(2) Uani 1 1 d U
H57A H 0.9717 0.6424 0.1050 0.072 Uiso 1 1 calc R
H57B H 0.9918 0.7117 0.0576 0.072 Uiso 1 1 calc R
C58 C 0.8818(6) 0.6616(7) 0.0537(5) 0.090(3) Uani 1 1 d U
H58A H 0.9053 0.6177 0.0343 0.108 Uiso 1 1 calc R
H58B H 0.8364 0.6409 0.0788 0.108 Uiso 1 1 calc R
C59 C 0.8613(8) 0.7207(9) -0.0375(6) 0.149(6) Uani 1 1 d DU
H59A H 0.8619 0.7754 -0.0569 0.179 Uiso 1 1 calc R
H59B H 0.9124 0.6901 -0.0483 0.179 Uiso 1 1 calc R
C60 C 0.7887(7) 0.6806(8) -0.0474(5) 0.104(4) Uani 1 1 d DU
H60A H 0.7924 0.6758 -0.0849 0.125 Uiso 1 1 calc R
H60B H 0.7907 0.6258 -0.0280 0.125 Uiso 1 1 calc R
C61 C 0.6435(7) 0.7044(9) -0.0549(5) 0.122(4) Uani 1 1 d U
H61A H 0.6466 0.7344 -0.0905 0.147 Uiso 1 1 calc R
H61B H 0.6486 0.6469 -0.0587 0.147 Uiso 1 1 calc R
C62 C 0.5669(6) 0.7197(7) -0.0324(4) 0.089(3) Uani 1 1 d U
H62A H 0.5568 0.7784 -0.0338 0.107 Uiso 1 1 calc R
H62B H 0.5273 0.7014 -0.0534 0.107 Uiso 1 1 calc R
C63 C 0.8541(7) 0.5776(6) 0.3360(5) 0.090(3) Uani 1 1 d U
H63A H 0.7967 0.5651 0.3477 0.107 Uiso 1 1 calc R
H63B H 0.8802 0.5909 0.3658 0.107 Uiso 1 1 calc R
C64 C 0.9039(7) 0.5037(7) 0.3120(5) 0.105(4) Uani 1 1 d U
H64A H 0.9588 0.5190 0.2961 0.126 Uiso 1 1 calc R
H64B H 0.9106 0.4574 0.3395 0.126 Uiso 1 1 calc R
C65 C 0.9083(11) 0.4641(11) 0.2394(7) 0.163(6) Uani 1 1 d DU
H65A H 0.9113 0.4051 0.2419 0.195 Uiso 1 1 calc R
H65B H 0.9627 0.4799 0.2453 0.195 Uiso 1 1 calc R
C66 C 0.8900(13) 0.4992(13) 0.1860(7) 0.211(8) Uani 1 1 d DU
H66A H 0.9344 0.4808 0.1610 0.253 Uiso 1 1 calc R
H66B H 0.8909 0.5581 0.1831 0.253 Uiso 1 1 calc R
C67 C 0.8133(13) 0.4443(12) 0.1372(8) 0.170(7) Uani 1 1 d U
H67A H 0.8504 0.3972 0.1477 0.204 Uiso 1 1 calc R
H67B H 0.8427 0.4771 0.1075 0.204 Uiso 1 1 calc R
C68 C 0.7397(9) 0.4146(9) 0.1179(6) 0.134(5) Uani 1 1 d U
H68A H 0.7601 0.3788 0.0919 0.160 Uiso 1 1 calc R
H68B H 0.7108 0.3813 0.1476 0.160 Uiso 1 1 calc R
C69 C 0.6254(6) 0.4336(6) 0.0711(4) 0.082(3) Uani 1 1 d U
H69A H 0.6527 0.4136 0.0394 0.099 Uiso 1 1 calc R
H69B H 0.6024 0.3877 0.0946 0.099 Uiso 1 1 calc R
C70 C 0.5630(10) 0.4892(11) 0.0577(7) 0.152(6) Uani 1 1 d U
H70A H 0.5776 0.5092 0.0205 0.183 Uiso 1 1 calc R
H70B H 0.5146 0.4576 0.0587 0.183 Uiso 1 1 calc R
C71 C 0.4652(5) 0.5951(5) 0.0661(3) 0.053(2) Uani 1 1 d U
C72 C 0.3888(5) 0.5723(5) 0.0890(3) 0.052(2) Uani 1 1 d U
H72 H 0.3835 0.5213 0.1093 0.062 Uiso 1 1 calc R
C73 C 0.3220(5) 0.6232(4) 0.0822(3) 0.0461(19) Uani 1 1 d U
C74 C 0.3306(4) 0.6972(5) 0.0513(3) 0.0431(18) Uani 1 1 d U
C75 C 0.4049(5) 0.7205(5) 0.0298(3) 0.0455(19) Uani 1 1 d U
H75 H 0.4102 0.7724 0.0108 0.055 Uiso 1 1 calc R
C76 C 0.4726(4) 0.6684(5) 0.0355(3) 0.0455(19) Uani 1 1 d U
C78 C 0.2181(14) 0.5192(14) 0.4741(9) 0.220(9) Uani 1 1 d U
H78A H 0.1948 0.5721 0.4823 0.264 Uiso 1 1 calc R
H78B H 0.2154 0.4810 0.5067 0.264 Uiso 1 1 calc R
C79 C 0.3101(8) 0.5254(8) 0.4497(6) 0.124(4) Uani 1 1 d U
H79A H 0.3478 0.5200 0.4773 0.149 Uiso 1 1 calc R
H79B H 0.3262 0.4835 0.4271 0.149 Uiso 1 1 calc R
C80 C 0.3602(6) 0.6600(6) 0.4296(4) 0.070(3) Uani 1 1 d U
H80 H 0.3905 0.6457 0.4589 0.085 Uiso 1 1 calc R
C81 C 0.3675(6) 0.7311(6) 0.4008(4) 0.076(3) Uani 1 1 d U
H81 H 0.4026 0.7669 0.4108 0.091 Uiso 1 1 calc R
C82 C 0.3261(5) 0.7561(5) 0.3564(3) 0.054(2) Uani 1 1 d U
C83 C 0.2727(5) 0.7016(5) 0.3455(3) 0.064(2) Uani 1 1 d U
H83 H 0.2414 0.7143 0.3166 0.076 Uiso 1 1 calc R
C84 C 0.2662(6) 0.6298(6) 0.3771(4) 0.079(3) Uani 1 1 d U
H84 H 0.2290 0.5934 0.3703 0.095 Uiso 1 1 calc R
C85 C 0.3332(4) 0.8354(5) 0.3251(3) 0.0466(19) Uani 1 1 d U
C86 C 0.3666(6) 0.8951(6) 0.3420(4) 0.082(3) Uani 1 1 d U
H86 H 0.3839 0.8871 0.3760 0.098 Uiso 1 1 calc R
C87 C 0.3768(6) 0.9683(6) 0.3111(4) 0.076(3) Uani 1 1 d U
H87 H 0.4050 1.0080 0.3230 0.091 Uiso 1 1 calc R
C88 C 0.3048(5) 0.8500(5) 0.2769(3) 0.065(2) Uani 1 1 d U
H88 H 0.2818 0.8091 0.2629 0.077 Uiso 1 1 calc R
C89 C 0.3104(7) 0.9234(7) 0.2498(5) 0.099(4) Uani 1 1 d U
H89 H 0.2868 0.9343 0.2177 0.119 Uiso 1 1 calc R
C90 C 0.3557(7) 1.0642(7) 0.2351(5) 0.098(4) Uani 1 1 d DU
H90A H 0.3080 1.0983 0.2472 0.118 Uiso 1 1 calc R
H90B H 0.4048 1.0857 0.2453 0.118 Uiso 1 1 calc R
C91 C 0.3618(14) 1.0765(12) 0.1775(6) 0.202(8) Uani 1 1 d DU
H91A H 0.3671 1.1342 0.1653 0.243 Uiso 1 1 calc R
H91B H 0.4128 1.0478 0.1645 0.243 Uiso 1 1 calc R
C92 C 0.238(2) 1.122(2) 0.1400(14) 0.353(17) Uani 1 1 d U
H92A H 0.2417 1.1336 0.1020 0.530 Uiso 1 1 calc R
H92B H 0.2504 1.1700 0.1542 0.530 Uiso 1 1 calc R
H92C H 0.1830 1.1071 0.1537 0.530 Uiso 1 1 calc R
C93 C 0.3694(17) 0.0670(17) 1.0288(5) 0.310(14) Uani 1 1 d DU
H93A H 0.4139 0.0881 1.0437 0.465 Uiso 1 1 calc R
H93B H 0.3696 0.0090 1.0392 0.465 Uiso 1 1 calc R
H93C H 0.3169 0.0921 1.0415 0.465 Uiso 1 1 calc R
C94 C 0.3168(6) 0.0575(6) 0.9475(4) 0.075(3) Uani 1 1 d U
H94A H 0.2923 0.0107 0.9691 0.090 Uiso 1 1 calc R
H94B H 0.3411 0.0406 0.9141 0.090 Uiso 1 1 calc R
C95 C 0.2518(5) 0.1220(5) 0.9371(3) 0.059(2) Uani 1 1 d U
H95A H 0.2062 0.1000 0.9230 0.071 Uiso 1 1 calc R
H95B H 0.2301 0.1413 0.9702 0.071 Uiso 1 1 calc R
C96 C 0.2708(5) 0.1987(5) 0.8500(3) 0.057(2) Uani 1 1 d U
H96 H 0.2457 0.1577 0.8374 0.068 Uiso 1 1 calc R
C97 C 0.2934(4) 0.2633(5) 0.8156(3) 0.0473(19) Uani 1 1 d U
H97 H 0.2847 0.2668 0.7800 0.057 Uiso 1 1 calc R
C98 C 0.3286(4) 0.3233(5) 0.8331(3) 0.0460(19) Uani 1 1 d U
C99 C 0.3415(5) 0.3168(5) 0.8842(3) 0.053(2) Uani 1 1 d U
H99 H 0.3660 0.3581 0.8968 0.064 Uiso 1 1 calc R
C100 C 0.3187(5) 0.2496(5) 0.9175(3) 0.060(2) Uani 1 1 d U
H100 H 0.3283 0.2445 0.9531 0.072 Uiso 1 1 calc R
C101 C 0.3102(5) 0.4227(5) 0.7522(3) 0.061(2) Uani 1 1 d U
H101 H 0.2691 0.3912 0.7443 0.074 Uiso 1 1 calc R
C102 C 0.3274(5) 0.4907(5) 0.7200(4) 0.062(2) Uani 1 1 d U
H102 H 0.2991 0.5062 0.6899 0.074 Uiso 1 1 calc R
C103 C 0.3491(5) 0.3986(5) 0.7946(3) 0.050(2) Uani 1 1 d U
C104 C 0.4081(5) 0.4443(5) 0.8066(3) 0.059(2) Uani 1 1 d U
H104 H 0.4364 0.4286 0.8367 0.071 Uiso 1 1 calc R
C105 C 0.4249(6) 0.5138(6) 0.7733(4) 0.070(3) Uani 1 1 d U
H105 H 0.4655 0.5464 0.7805 0.084 Uiso 1 1 calc R
C106 C 0.3970(7) 0.6174(7) 0.6935(4) 0.107(4) Uani 1 1 d DU
H10A H 0.4401 0.6459 0.7055 0.129 Uiso 1 1 calc R
H10B H 0.4151 0.6065 0.6577 0.129 Uiso 1 1 calc R
C107 C 0.3143(7) 0.6715(7) 0.6937(5) 0.105(4) Uani 1 1 d DU
H10C H 0.3167 0.7182 0.6660 0.126 Uiso 1 1 calc R
H10D H 0.2664 0.6409 0.6911 0.126 Uiso 1 1 calc R
C108 C 0.2412(15) 0.7531(15) 0.7519(11) 0.270(12) Uani 1 1 d U
H10E H 0.2440 0.7984 0.7239 0.405 Uiso 1 1 calc R
H10F H 0.2421 0.7724 0.7854 0.405 Uiso 1 1 calc R
H10G H 0.1905 0.7264 0.7518 0.405 Uiso 1 1 calc R
C109 C 0.4323(6) 0.8390(6) 0.1330(4) 0.081(3) Uani 1 1 d U
H109 H 0.4044 0.8505 0.1025 0.098 Uiso 1 1 calc R
C110 C 0.4851(6) 0.8962(6) 0.1421(4) 0.074(3) Uani 1 1 d U
H110 H 0.4942 0.9437 0.1184 0.089 Uiso 1 1 calc R
C111 C 0.5758(5) 0.9331(5) 0.2017(3) 0.062(2) Uani 1 1 d U
H111 H 0.5852 0.9816 0.1792 0.075 Uiso 1 1 calc R
C112 C 0.6117(5) 0.9175(6) 0.2451(4) 0.068(2) Uani 1 1 d U
H112 H 0.6462 0.9554 0.2533 0.081 Uiso 1 1 calc R
C113 C 0.6008(5) 0.8471(5) 0.2794(3) 0.056(2) Uani 1 1 d U
H113 H 0.6270 0.8385 0.3106 0.067 Uiso 1 1 calc R
C114 C 0.5521(4) 0.7894(5) 0.2687(3) 0.051(2) Uani 1 1 d U
C115 C 0.5092(4) 0.8069(4) 0.2231(3) 0.0422(18) Uani 1 1 d U
C116 C 0.4562(5) 0.7497(5) 0.2103(3) 0.049(2) Uani 1 1 d U
C117 C 0.4179(5) 0.7696(6) 0.1637(3) 0.065(2) Uani 1 1 d U
H117 H 0.3823 0.7340 0.1542 0.078 Uiso 1 1 calc R
C118 C 0.5385(4) 0.7155(4) 0.3041(3) 0.0370(16) Uani 1 1 d U
C119 C 0.5790(5) 0.6934(5) 0.3487(3) 0.055(2) Uani 1 1 d U
H119 H 0.6148 0.7291 0.3579 0.066 Uiso 1 1 calc R
C120 C 0.5684(5) 0.6212(6) 0.3799(3) 0.064(2) Uani 1 1 d U
H120 H 0.5976 0.6095 0.4099 0.077 Uiso 1 1 calc R
C121 C 0.5187(6) 0.5660(6) 0.3702(3) 0.067(2) Uani 1 1 d U
H121 H 0.5135 0.5162 0.3920 0.080 Uiso 1 1 calc R
C122 C 0.4725(5) 0.5879(5) 0.3230(3) 0.056(2) Uani 1 1 d U
C123 C 0.4172(6) 0.5338(6) 0.3122(4) 0.076(3) Uani 1 1 d U
H123 H 0.4095 0.4853 0.3350 0.091 Uiso 1 1 calc R
C124 C 0.3750(5) 0.5509(5) 0.2692(4) 0.066(2) Uani 1 1 d U
H124 H 0.3375 0.5148 0.2624 0.079 Uiso 1 1 calc R
C125 C 0.3877(5) 0.6241(5) 0.2343(3) 0.059(2) Uani 1 1 d U
H125 H 0.3589 0.6360 0.2042 0.071 Uiso 1 1 calc R
C126 C 0.4420(4) 0.6774(5) 0.2445(3) 0.0434(18) Uani 1 1 d U
C127 C 0.4837(5) 0.6596(5) 0.2921(3) 0.056(2) Uani 1 1 d U
C128 C 0.0872(17) 0.4823(18) 0.4158(12) 0.309(14) Uani 1 1 d DU
H12A H 0.0615 0.4364 0.4368 0.463 Uiso 1 1 calc R
H12B H 0.0934 0.4746 0.3791 0.463 Uiso 1 1 calc R
H12C H 0.0527 0.5312 0.4202 0.463 Uiso 1 1 calc R

loop_
_atom_site_aniso_label
_atom_site_aniso_U_11
_atom_site_aniso_U_22
_atom_site_aniso_U_33
_atom_site_aniso_U_23
_atom_site_aniso_U_13
_atom_site_aniso_U_12
P1 0.116(2) 0.0688(18) 0.0461(14) -0.0009(13) -0.0140(14) -0.0139(16)
P2 0.251(6) 0.099(3) 0.103(3) 0.037(3) 0.024(4) 0.052(3)
P3 0.150(3) 0.075(2) 0.0547(16) -0.0119(15) -0.0192(18) -0.0289(19)
P4 0.0787(16) 0.0548(15) 0.0516(13) -0.0060(11) -0.0002(12) -0.0109(12)
F1 0.095(4) 0.100(4) 0.109(5) -0.021(4) -0.012(4) -0.022(3)
F2 0.154(6) 0.124(6) 0.107(5) -0.047(4) 0.037(4) -0.002(5)
F3 0.224(8) 0.160(7) 0.136(6) 0.017(5) -0.100(6) 0.032(6)
F4 0.181(7) 0.120(6) 0.104(5) 0.014(4) 0.008(5) -0.062(5)
F5 0.205(8) 0.105(5) 0.137(6) -0.043(5) -0.004(6) 0.034(5)
F6 0.092(4) 0.142(6) 0.107(5) -0.001(4) -0.036(4) -0.026(4)
F7 0.358(14) 0.210(11) 0.209(11) -0.034(9) 0.031(11) 0.099(11)
F8 0.371(15) 0.235(12) 0.276(13) -0.089(10) -0.122(13) 0.082(12)
F9 0.301(15) 0.372(17) 0.342(16) 0.074(14) 0.089(13) -0.080(14)
F10 0.182(10) 0.329(15) 0.370(16) 0.003(13) -0.051(11) 0.077(11)
F11 0.264(11) 0.217(11) 0.183(10) -0.072(8) 0.013(9) 0.014(9)
F12 0.312(14) 0.228(12) 0.226(12) 0.001(10) -0.008(10) -0.064(10)
F13 0.261(11) 0.309(12) 0.132(8) -0.091(8) -0.059(8) 0.121(9)
F14 0.168(7) 0.202(9) 0.181(9) -0.012(7) -0.026(7) 0.039(7)
F15 0.403(14) 0.147(8) 0.198(10) 0.025(7) -0.141(10) -0.106(9)
F16 0.288(9) 0.163(7) 0.127(6) -0.023(5) 0.018(6) 0.012(7)
F17 0.199(7) 0.248(9) 0.215(8) -0.011(7) -0.107(7) -0.022(7)
F18 0.259(10) 0.145(7) 0.163(8) 0.039(6) -0.077(7) -0.001(7)
F19 0.133(5) 0.120(5) 0.058(3) 0.003(3) -0.013(3) -0.043(4)
F20 0.094(4) 0.104(5) 0.133(6) -0.029(4) 0.030(4) -0.020(4)
F21 0.179(6) 0.059(3) 0.093(4) -0.012(3) -0.051(4) 0.006(4)
F22 0.159(6) 0.105(5) 0.089(5) -0.009(4) 0.034(4) 0.028(4)
F23 0.145(5) 0.061(4) 0.113(5) -0.001(3) -0.024(4) -0.034(3)
F24 0.111(4) 0.086(4) 0.052(3) -0.016(3) 0.012(3) -0.035(3)
O1 0.145(7) 0.150(7) 0.168(7) 0.025(6) -0.058(6) -0.052(6)
O2 0.340(13) 0.328(13) 0.324(13) -0.027(9) -0.060(10) -0.025(10)
O3 0.232(9) 0.186(9) 0.210(9) -0.019(8) -0.037(8) 0.000(8)
O4 0.086(4) 0.101(5) 0.094(5) -0.007(4) -0.005(4) -0.010(4)
O5 0.082(4) 0.170(6) 0.060(4) -0.033(4) -0.002(3) -0.043(5)
O6 0.043(3) 0.102(4) 0.043(3) -0.028(3) -0.007(2) -0.007(3)
O7 0.101(5) 0.110(6) 0.120(6) -0.056(5) 0.019(4) -0.030(4)
O8 0.037(3) 0.075(4) 0.068(4) -0.031(3) -0.002(3) -0.002(3)
O9 0.046(3) 0.089(4) 0.063(4) 0.001(3) -0.010(3) -0.005(3)
O10 0.069(4) 0.074(4) 0.111(5) -0.042(4) -0.010(4) 0.007(3)
O11 0.129(6) 0.105(5) 0.089(5) -0.019(4) -0.034(5) -0.013(5)
O12 0.119(6) 0.148(6) 0.075(5) -0.058(4) -0.029(4) 0.039(5)
O13 0.134(6) 0.159(7) 0.109(6) -0.033(6) -0.007(5) -0.016(6)
O15 0.076(4) 0.070(4) 0.126(6) -0.028(4) -0.004(4) -0.002(4)
O16 0.127(5) 0.109(5) 0.093(5) -0.037(4) -0.042(5) 0.044(5)
O17 0.196(9) 0.223(10) 0.201(9) -0.073(8) -0.019(8) -0.037(8)
O18 0.090(5) 0.070(4) 0.116(5) -0.026(4) 0.007(4) 0.007(4)
O19 0.077(4) 0.049(3) 0.076(4) -0.008(3) -0.010(3) 0.006(3)
O20 0.061(3) 0.064(3) 0.042(3) -0.021(3) -0.006(3) 0.000(3)
O21 0.057(3) 0.091(4) 0.049(3) -0.036(3) -0.006(3) 0.014(3)
O22 0.082(4) 0.143(6) 0.059(4) -0.034(4) -0.020(3) -0.006(4)
O23 0.072(4) 0.149(6) 0.046(3) -0.021(4) -0.008(3) -0.016(4)
O24 0.052(3) 0.097(4) 0.039(3) 0.000(3) 0.001(2) -0.017(3)
O25 0.072(4) 0.122(6) 0.083(4) -0.063(4) -0.008(3) -0.006(4)
N1 0.083(5) 0.054(4) 0.045(4) -0.005(3) 0.011(4) -0.018(4)
N2 0.049(4) 0.049(4) 0.051(4) -0.012(3) -0.002(3) 0.001(3)
N3 0.079(5) 0.069(5) 0.074(5) 0.016(4) 0.002(4) 0.000(4)
N4 0.062(4) 0.069(5) 0.079(5) -0.018(4) -0.009(4) -0.006(4)
C1 0.077(6) 0.043(5) 0.070(6) -0.031(4) 0.005(5) -0.012(4)
C1A 0.138(8) 0.146(9) 0.156(9) 0.007(8) -0.064(8) -0.048(7)
C2 0.067(5) 0.092(6) 0.038(4) -0.020(4) 0.000(4) -0.002(5)
C3 0.063(5) 0.075(6) 0.080(6) -0.041(5) -0.008(5) -0.012(4)
C4 0.043(4) 0.059(5) 0.050(4) -0.013(4) 0.004(3) -0.009(4)
C5 0.047(4) 0.062(5) 0.046(4) -0.008(4) -0.002(4) 0.000(4)
C6 0.053(4) 0.061(5) 0.044(4) -0.011(4) -0.004(4) 0.011(4)
C7 0.055(5) 0.082(6) 0.049(5) -0.012(4) -0.009(4) 0.011(4)
C8 0.046(4) 0.044(4) 0.038(4) -0.002(3) -0.006(3) -0.004(3)
C9 0.044(4) 0.056(5) 0.056(5) 0.002(4) -0.001(4) -0.011(4)
C10 0.066(5) 0.062(6) 0.084(6) 0.007(5) 0.003(5) -0.027(5)
C11 0.041(4) 0.052(4) 0.043(4) -0.021(4) -0.008(3) 0.005(3)
C12 0.042(4) 0.069(5) 0.036(4) -0.005(4) -0.007(3) -0.002(4)
C13 0.054(5) 0.080(6) 0.058(5) -0.001(4) -0.008(4) -0.008(4)
C14 0.039(4) 0.096(6) 0.033(4) -0.029(4) 0.001(3) 0.001(4)
C15 0.053(5) 0.090(6) 0.069(6) -0.017(5) -0.010(4) -0.005(5)
C16 0.045(4) 0.065(5) 0.057(5) -0.015(4) -0.017(4) -0.010(4)
C17 0.062(5) 0.057(5) 0.074(5) -0.013(4) -0.009(4) 0.000(4)
C18 0.104(7) 0.111(8) 0.127(8) -0.051(7) -0.015(6) 0.008(6)
C19 0.095(7) 0.118(8) 0.120(8) -0.063(7) -0.014(6) -0.005(6)
C20 0.111(7) 0.110(8) 0.118(8) -0.022(7) 0.049(6) -0.013(6)
C21 0.104(7) 0.116(8) 0.110(8) 0.003(7) -0.007(6) 0.000(6)
C22 0.191(11) 0.228(12) 0.187(11) -0.056(9) -0.025(9) -0.019(9)
C23 0.103(7) 0.066(6) 0.074(6) -0.012(5) -0.007(5) 0.023(5)
C24 0.099(7) 0.108(7) 0.119(8) -0.018(6) -0.050(6) -0.005(6)
C25 0.113(7) 0.096(7) 0.059(5) -0.013(5) -0.010(5) -0.051(6)
C26 0.079(6) 0.151(8) 0.080(6) -0.033(6) -0.006(5) -0.001(6)
C27 0.078(6) 0.126(8) 0.104(7) -0.029(6) -0.026(6) -0.001(6)
C28 0.136(8) 0.152(9) 0.103(8) -0.028(7) -0.019(7) -0.018(7)
C29 0.109(7) 0.140(9) 0.159(9) -0.038(8) -0.035(7) 0.019(7)
C30 0.072(6) 0.130(8) 0.107(7) -0.051(6) -0.006(6) -0.003(6)
C31 0.079(6) 0.074(6) 0.059(5) -0.013(4) -0.010(5) 0.014(5)
C32 0.042(4) 0.072(5) 0.057(5) -0.005(4) 0.003(4) -0.013(4)
C33 0.058(5) 0.065(5) 0.054(5) -0.030(4) -0.018(4) 0.005(4)
C34 0.037(4) 0.076(5) 0.047(4) -0.008(4) -0.017(3) -0.004(4)
C35 0.055(5) 0.065(5) 0.046(4) -0.007(4) 0.003(4) -0.006(4)
C36 0.046(4) 0.075(5) 0.040(4) -0.012(4) -0.006(3) -0.005(4)
C37 0.036(4) 0.043(4) 0.046(4) -0.020(3) -0.007(3) -0.003(3)
C38 0.056(5) 0.051(5) 0.043(4) -0.011(4) 0.000(4) -0.018(4)
C39 0.055(5) 0.101(7) 0.047(5) 0.012(5) 0.006(4) -0.015(5)
C40 0.045(4) 0.063(5) 0.045(4) -0.003(4) -0.006(3) 0.000(4)
C41 0.052(4) 0.036(4) 0.042(4) -0.012(3) 0.004(3) -0.013(3)
C42 0.056(5) 0.067(5) 0.049(4) -0.014(4) -0.008(4) 0.001(4)
C43 0.069(5) 0.083(6) 0.072(6) -0.020(5) 0.001(5) -0.020(5)
C44 0.034(4) 0.078(5) 0.042(4) -0.022(4) 0.002(3) -0.009(4)
C45 0.043(4) 0.090(6) 0.049(4) -0.007(4) -0.007(4) -0.018(4)
C46 0.054(5) 0.112(7) 0.055(5) -0.023(5) 0.000(4) -0.010(5)
C47 0.075(6) 0.102(7) 0.056(5) -0.033(5) -0.018(5) -0.011(5)
C48 0.063(5) 0.101(7) 0.091(6) -0.050(6) -0.021(5) -0.010(5)
C49 0.032(4) 0.055(5) 0.036(4) 0.007(4) -0.004(3) -0.004(3)
C50 0.042(4) 0.055(5) 0.040(4) 0.009(4) -0.005(3) -0.012(4)
C51 0.038(4) 0.043(4) 0.049(4) -0.006(4) -0.004(3) -0.015(3)
C52 0.032(4) 0.050(4) 0.050(4) -0.012(4) -0.014(3) 0.005(3)
C53 0.041(4) 0.053(4) 0.029(3) -0.006(3) -0.005(3) -0.014(3)
C54 0.045(4) 0.051(4) 0.041(4) -0.003(4) 0.006(3) -0.003(3)
C55 0.052(4) 0.070(5) 0.035(4) -0.013(4) -0.012(3) -0.005(4)
C56 0.054(5) 0.100(6) 0.052(5) -0.026(4) -0.014(4) 0.004(4)
C57 0.052(4) 0.070(5) 0.054(5) 0.002(4) -0.008(4) 0.006(4)
C58 0.084(6) 0.093(7) 0.098(7) -0.037(6) 0.005(6) -0.011(5)
C59 0.143(9) 0.173(10) 0.142(9) -0.033(8) -0.035(8) -0.035(8)
C60 0.094(7) 0.137(8) 0.091(7) -0.055(6) 0.015(6) -0.027(6)
C61 0.097(7) 0.184(9) 0.097(7) -0.040(7) -0.015(6) -0.033(7)
C62 0.055(5) 0.133(8) 0.075(6) 0.012(6) -0.008(5) -0.021(5)
C63 0.092(6) 0.076(6) 0.108(7) -0.021(6) -0.035(6) 0.000(5)
C64 0.105(7) 0.090(7) 0.126(8) -0.018(6) -0.047(7) 0.012(6)
C65 0.151(9) 0.171(10) 0.157(10) -0.009(8) -0.008(8) 0.009(8)
C66 0.203(11) 0.219(12) 0.203(12) -0.001(9) -0.008(9) -0.027(9)
C67 0.185(11) 0.188(11) 0.152(11) -0.063(9) -0.025(9) -0.013(9)
C68 0.117(8) 0.134(9) 0.147(9) -0.024(7) -0.003(7) 0.002(7)
C69 0.087(6) 0.077(6) 0.083(6) -0.018(5) -0.006(5) 0.003(5)
C70 0.163(10) 0.161(10) 0.154(9) -0.062(8) -0.069(8) 0.003(8)
C71 0.049(4) 0.057(5) 0.058(5) -0.022(4) -0.017(4) 0.004(4)
C72 0.047(4) 0.046(4) 0.059(5) 0.001(4) 0.002(4) -0.012(4)
C73 0.053(4) 0.036(4) 0.049(4) -0.003(3) -0.005(4) -0.005(3)
C74 0.040(4) 0.058(5) 0.030(3) -0.010(3) 0.005(3) -0.002(3)
C75 0.056(4) 0.045(4) 0.036(4) -0.004(3) -0.011(3) -0.005(4)
C76 0.033(4) 0.054(5) 0.049(4) -0.002(4) -0.003(3) -0.009(3)
C78 0.219(12) 0.212(12) 0.219(12) 0.017(9) -0.022(10) -0.035(9)
C79 0.129(8) 0.105(8) 0.129(8) 0.006(7) -0.004(7) 0.002(7)
C80 0.078(6) 0.073(6) 0.059(5) 0.000(5) -0.016(5) 0.004(5)
C81 0.078(6) 0.076(6) 0.076(6) -0.017(5) -0.011(5) -0.001(5)
C82 0.051(4) 0.065(5) 0.048(4) -0.018(4) 0.000(4) 0.004(4)
C83 0.060(5) 0.066(5) 0.059(5) 0.005(4) -0.010(4) 0.010(4)
C84 0.070(5) 0.086(6) 0.085(6) -0.010(5) -0.014(5) -0.018(5)
C85 0.032(4) 0.058(5) 0.054(4) -0.020(4) 0.000(3) -0.007(3)
C86 0.084(6) 0.092(7) 0.077(6) -0.013(5) -0.030(5) -0.009(5)
C87 0.090(6) 0.069(6) 0.076(6) -0.010(5) -0.025(5) -0.027(5)
C88 0.080(5) 0.053(5) 0.063(5) 0.002(4) -0.021(4) -0.019(4)
C89 0.121(7) 0.100(7) 0.091(7) -0.028(6) -0.043(6) -0.021(6)
C90 0.114(7) 0.086(7) 0.098(7) -0.004(6) -0.021(6) -0.031(6)
C91 0.214(12) 0.180(11) 0.211(12) -0.017(9) -0.011(9) -0.029(9)
C92 0.34(2) 0.37(2) 0.36(2) -0.033(18) -0.099(19) -0.045(18)
C93 0.35(2) 0.27(2) 0.33(2) -0.022(17) -0.107(18) -0.055(17)
C94 0.091(6) 0.062(5) 0.074(6) -0.016(5) -0.003(5) -0.012(5)
C95 0.059(5) 0.068(5) 0.055(5) -0.016(4) 0.000(4) -0.015(4)
C96 0.055(5) 0.059(5) 0.061(5) -0.012(4) -0.019(4) -0.005(4)
C97 0.043(4) 0.056(5) 0.044(4) -0.005(4) -0.013(3) 0.003(4)
C98 0.038(4) 0.056(5) 0.046(4) -0.019(4) -0.006(3) 0.003(3)
C99 0.049(4) 0.066(5) 0.049(4) -0.017(4) -0.001(4) -0.007(4)
C100 0.062(5) 0.063(5) 0.054(5) -0.019(4) 0.007(4) 0.000(4)
C101 0.053(5) 0.064(5) 0.064(5) -0.001(4) -0.009(4) 0.009(4)
C102 0.056(5) 0.060(5) 0.068(5) -0.010(4) 0.004(4) -0.008(4)
C103 0.046(4) 0.058(5) 0.049(4) -0.017(4) 0.005(4) -0.009(4)
C104 0.061(5) 0.076(6) 0.042(4) -0.010(4) 0.006(4) -0.016(4)
C105 0.084(6) 0.068(6) 0.064(5) -0.029(5) -0.001(5) -0.019(5)
C106 0.121(7) 0.119(8) 0.077(6) 0.002(6) 0.018(6) -0.040(7)
C107 0.142(8) 0.076(6) 0.086(7) 0.002(6) 0.002(6) 0.016(6)
C108 0.228(17) 0.257(18) 0.32(2) -0.039(16) -0.051(16) 0.057(15)
C109 0.087(6) 0.082(6) 0.080(6) -0.011(5) -0.035(5) -0.004(5)
C110 0.085(6) 0.072(6) 0.069(5) -0.004(5) -0.026(5) -0.005(5)
C111 0.067(5) 0.062(5) 0.059(5) -0.002(4) -0.010(4) -0.015(4)
C112 0.057(5) 0.083(6) 0.067(5) -0.020(5) -0.001(4) -0.020(4)
C113 0.062(5) 0.068(5) 0.045(4) -0.024(4) -0.009(4) -0.008(4)
C114 0.047(4) 0.069(5) 0.039(4) -0.012(4) 0.004(3) -0.010(4)
C115 0.046(4) 0.048(4) 0.035(4) -0.020(3) -0.004(3) 0.007(3)
C116 0.052(4) 0.057(5) 0.042(4) -0.016(4) -0.010(3) 0.002(4)
C117 0.067(5) 0.071(6) 0.062(5) -0.003(4) -0.023(4) -0.014(4)
C118 0.040(4) 0.038(4) 0.036(4) -0.021(3) -0.005(3) 0.010(3)
C119 0.057(4) 0.062(5) 0.048(4) -0.018(4) -0.005(4) 0.003(4)
C120 0.073(5) 0.080(6) 0.041(4) -0.001(4) -0.024(4) 0.006(5)
C121 0.079(5) 0.071(5) 0.051(5) -0.013(4) -0.001(4) -0.005(5)
C122 0.061(5) 0.060(5) 0.047(4) -0.005(4) 0.000(4) -0.012(4)
C123 0.079(6) 0.081(6) 0.072(6) -0.010(5) -0.008(5) -0.024(5)
C124 0.065(5) 0.065(5) 0.072(5) -0.015(5) -0.005(4) -0.016(4)
C125 0.064(5) 0.065(5) 0.054(5) -0.028(4) -0.002(4) -0.004(4)
C126 0.032(3) 0.054(5) 0.046(4) -0.020(4) 0.005(3) 0.002(3)
C127 0.051(4) 0.072(5) 0.047(4) -0.012(4) -0.005(4) -0.002(4)
C128 0.29(2) 0.33(2) 0.34(2) -0.085(17) -0.084(18) -0.073(17)

loop_
_atom_type_symbol
_atom_type_description
_atom_type_scat_dispersion_real
_atom_type_scat_dispersion_imag
_atom_type_scat_source
C C 0.0033 0.0016 'International Tables Vol C Tables 4.2.6.8 and 6.1.1.4'
H H 0.0000 0.0000 'International Tables Vol C Tables 4.2.6.8 and 6.1.1.4'
N N 0.0061 0.0033 'International Tables Vol C Tables 4.2.6.8 and 6.1.1.4'
O O 0.0106 0.0060 'International Tables Vol C Tables 4.2.6.8 and 6.1.1.4'
F F 0.0171 0.0103 'International Tables Vol C Tables 4.2.6.8 and 6.1.1.4'
P P 0.1023 0.0942 'International Tables Vol C Tables 4.2.6.8 and 6.1.1.4'

loop_
_geom_angle_atom_site_label_1
_geom_angle_atom_site_label_2
_geom_angle_atom_site_label_3
_geom_angle
F6 P1 F3 179.1(5)
F6 P1 F5 90.1(4)
F3 P1 F5 90.8(5)
F6 P1 F1 90.3(3)
F3 P1 F1 89.6(4)
F5 P1 F1 91.0(4)
F6 P1 F2 89.0(4)
F3 P1 F2 90.1(5)
F5 P1 F2 179.1(5)
F1 P1 F2 89.1(4)
F6 P1 F4 87.1(4)
F3 P1 F4 92.9(5)
F5 P1 F4 91.0(5)
F1 P1 F4 176.8(4)
F2 P1 F4 88.9(4)
F9 P2 F10 91.8(13)
F9 P2 F8 78.8(10)
F10 P2 F8 170.4(12)
F9 P2 F12 171.9(12)
F10 P2 F12 88.0(8)
F8 P2 F12 101.0(11)
F9 P2 F11 89.7(11)
F10 P2 F11 96.6(10)
F8 P2 F11 81.5(7)
F12 P2 F11 82.3(8)
F9 P2 F7 100.4(12)
F10 P2 F7 104.4(9)
F8 P2 F7 79.6(8)
F12 P2 F7 87.4(8)
F11 P2 F7 156.3(10)
F17 P3 F15 104.5(7)
F17 P3 F13 100.4(8)
F15 P3 F13 98.2(8)
F17 P3 F16 71.0(6)
F15 P3 F16 85.5(7)
F13 P3 F16 171.2(8)
F17 P3 F18 90.5(6)
F15 P3 F18 156.3(8)
F13 P3 F18 97.0(7)
F16 P3 F18 82.1(6)
F17 P3 F14 168.4(7)
F15 P3 F14 84.0(6)
F13 P3 F14 86.0(6)
F16 P3 F14 102.3(7)
F18 P3 F14 79.0(5)
F20 P4 F23 91.6(4)
F20 P4 F19 91.5(4)
F23 P4 F19 90.9(3)
F20 P4 F24 88.4(3)
F23 P4 F24 178.4(3)
F19 P4 F24 90.8(3)
F20 P4 F21 91.3(4)
F23 P4 F21 91.0(3)
F19 P4 F21 176.6(4)
F24 P4 F21 87.4(3)
F20 P4 F22 177.6(4)
F23 P4 F22 90.7(4)
F19 P4 F22 89.0(4)
F24 P4 F22 89.3(4)
F21 P4 F22 88.1(4)
P3 F16 F17 52.5(5)
P3 F17 F16 56.6(5)
C91 O1 C92 112.9(17)
C128 O2 C78 147(2)
C107 O3 C108 106.9(14)
C93 O4 C94 114.6(13)
C25 O5 C14 121.8(8)
C26 O6 C27 113.9(7)
C29 O7 C28 116.4(12)
C31 O8 C30 115.5(7)
C32 O9 C34 118.7(6)
C24 O10 C33 122.7(7)
C23 O11 C22 119.1(11)
C21 O12 C20 116.1(10)
C1A O13 C19 111.4(12)
C70 O15 C71 126.5(10)
C68 O16 C69 114.9(10)
C67 O17 C66 111(2)
C65 O18 C64 104.7(11)
C51 O19 C63 115.2(7)
C52 O20 C55 118.4(6)
C57 O21 C56 112.6(6)
C58 O22 C59 121.7(10)
C61 O23 C60 119.7(9)
C62 O24 C76 120.1(6)
C18 O25 C15 119.6(9)
C102 N1 C105 120.5(7)
C102 N1 C106 116.8(8)
C105 N1 C106 122.5(8)
C96 N2 C100 117.9(7)
C96 N2 C95 122.3(7)
C100 N2 C95 119.7(7)
C80 N3 C84 120.7(8)
C80 N3 C79 117.9(9)
C84 N3 C79 121.3(9)
C87 N4 C89 117.6(9)
C87 N4 C90 118.3(8)
C89 N4 C90 124.1(9)
C41 C1 H1A 109.5
C41 C1 H1B 109.5
H1A C1 H1B 109.5
C41 C1 H1C 109.5
H1A C1 H1C 109.5
H1B C1 H1C 109.5
O13 C1A C20 113.7(14)
O13 C1A H1AA 108.8
C20 C1A H1AA 108.8
O13 C1A H1AB 108.8
C20 C1A H1AB 108.8
H1AA C1A H1AB 107.7
C3 C2 C6 119.3(8)
C3 C2 H2 120.4
C6 C2 H2 120.4
C2 C3 C17 123.1(8)
C2 C3 H3 118.5
C17 C3 H3 118.5
C17 C4 C5 119.6(7)
C17 C4 C9 125.6(7)
C5 C4 C9 114.7(7)
C4 C5 C6 120.5(7)
C4 C5 C8 113.0(6)
C6 C5 C8 126.4(7)
C2 C6 C5 119.3(8)
C2 C6 H6 120.3
C5 C6 H6 120.3
C8 C7 H7A 109.5
C8 C7 H7B 109.5
H7A C7 H7B 109.5
C8 C7 H7C 109.5
H7A C7 H7C 109.5
H7B C7 H7C 109.5
C11 C8 C5 105.9(6)
C11 C8 C7 114.4(6)
C5 C8 C7 113.3(6)
C11 C8 C74 107.2(5)
C5 C8 C74 103.7(6)
C7 C8 C74 111.6(6)
C12 C9 C4 104.9(6)
C12 C9 C10 114.0(7)
C4 C9 C10 115.4(7)
C12 C9 C73 103.9(6)
C4 C9 C73 104.2(6)
C10 C9 C73 113.2(6)
C9 C10 H10H 109.5
C9 C10 H10I 109.5
H10H C10 H10I 109.5
C9 C10 H10J 109.5
H10H C10 H10J 109.5
H10I C10 H10J 109.5
C16 C11 C12 121.4(8)
C16 C11 C8 125.6(7)
C12 C11 C8 113.0(7)
C11 C12 C13 118.0(8)
C11 C12 C9 115.0(7)
C13 C12 C9 126.9(8)
C14 C13 C12 117.5(8)
C14 C13 H13 121.3
C12 C13 H13 121.3
C15 C14 O5 117.2(9)
C15 C14 C13 123.1(8)
O5 C14 C13 119.6(9)
C14 C15 C16 120.4(10)
C14 C15 O25 117.1(9)
C16 C15 O25 122.4(9)
C11 C16 C15 119.6(8)
C11 C16 H16 120.2
C15 C16 H16 120.2
C4 C17 C3 118.2(8)
C4 C17 H17 120.9
C3 C17 H17 120.9
O25 C18 C19 106.6(11)
O25 C18 H18A 110.4
C19 C18 H18A 110.4
O25 C18 H18B 110.4
C19 C18 H18B 110.4
H18A C18 H18B 108.6
O13 C19 C18 111.2(10)
O13 C19 H19A 109.4
C18 C19 H19A 109.4
O13 C19 H19B 109.4
C18 C19 H19B 109.4
H19A C19 H19B 108.0
O12 C20 C1A 109.5(10)
O12 C20 H20A 109.8
C1A C20 H20A 109.8
O12 C20 H20B 109.8
C1A C20 H20B 109.8
H20A C20 H20B 108.2
O12 C21 C22 118.3(14)
O12 C21 H21A 107.7
C22 C21 H21A 107.7
O12 C21 H21B 107.7
C22 C21 H21B 107.7
H21A C21 H21B 107.1
O11 C22 C21 122.0(16)
O11 C22 H22A 106.8
C21 C22 H22A 106.8
O11 C22 H22B 106.8
C21 C22 H22B 106.8
H22A C22 H22B 106.7
O11 C23 C24 114.7(9)
O11 C23 H23A 108.6
C24 C23 H23A 108.6
O11 C23 H23B 108.6
C24 C23 H23B 108.6
H23A C23 H23B 107.6
O10 C24 C23 116.2(10)
O10 C24 H24A 108.2
C23 C24 H24A 108.2
O10 C24 H24B 108.2
C23 C24 H24B 108.2
H24A C24 H24B 107.4
O5 C25 C26 111.9(10)
O5 C25 H25A 109.2
C26 C25 H25A 109.2
O5 C25 H25B 109.2
C26 C25 H25B 109.2
H25A C25 H25B 107.9
O6 C26 C25 115.1(9)
O6 C26 H26A 108.5
C25 C26 H26A 108.5
O6 C26 H26B 108.5
C25 C26 H26B 108.5
H26A C26 H26B 107.5
O6 C27 C28 108.2(9)
O6 C27 H27A 110.1
C28 C27 H27A 110.1
O6 C27 H27B 110.1
C28 C27 H27B 110.1
H27A C27 H27B 108.4
O7 C28 C27 110.3(11)
O7 C28 H28A 109.6
C27 C28 H28A 109.6
O7 C28 H28B 109.6
C27 C28 H28B 109.6
H28A C28 H28B 108.1
O7 C29 C30 113.6(11)
O7 C29 H29A 108.8
C30 C29 H29A 108.8
O7 C29 H29B 108.8
C30 C29 H29B 108.8
H29A C29 H29B 107.7
O8 C30 C29 113.1(10)
O8 C30 H30A 109.0
C29 C30 H30A 109.0
O8 C30 H30B 109.0
C29 C30 H30B 109.0
H30A C30 H30B 107.8
O8 C31 C32 111.8(8)
O8 C31 H31A 109.2
C32 C31 H31A 109.2
O8 C31 H31B 109.2
C32 C31 H31B 109.2
H31A C31 H31B 107.9
O9 C32 C31 112.1(7)
O9 C32 H32A 109.2
C31 C32 H32A 109.2
O9 C32 H32B 109.2
C31 C32 H32B 109.2
H32A C32 H32B 107.9
C38 C33 O10 121.1(8)
C38 C33 C34 119.6(8)
O10 C33 C34 118.9(8)
C35 C34 O9 125.4(7)
C35 C34 C33 119.1(8)
O9 C34 C33 115.5(7)
C34 C35 C36 122.1(8)
C34 C35 H35 118.9
C36 C35 H35 118.9
C35 C36 C37 120.4(7)
C35 C36 C40 128.4(7)
C37 C36 C40 111.2(6)
C38 C37 C36 118.1(7)
C38 C37 C41 124.5(7)
C36 C37 C41 117.4(6)
C33 C38 C37 120.6(7)
C33 C38 H38 119.7
C37 C38 H38 119.7
C40 C39 H39A 109.5
C40 C39 H39B 109.5
H39A C39 H39B 109.5
C40 C39 H39C 109.5
H39A C39 H39C 109.5
H39B C39 H39C 109.5
C39 C40 C45 114.5(6)
C39 C40 C49 115.5(7)
C45 C40 C49 103.4(6)
C39 C40 C36 112.2(7)
C45 C40 C36 105.8(7)
C49 C40 C36 104.4(5)
C1 C41 C37 116.7(7)
C1 C41 C44 115.4(6)
C37 C41 C44 103.9(6)
C1 C41 C54 113.0(6)
C37 C41 C54 104.3(6)
C44 C41 C54 101.9(6)
C110 C42 C115 121.9(8)
C110 C42 C111 119.9(8)
C115 C42 C111 118.2(7)
C44 C43 C48 117.4(9)
C44 C43 H43 121.3
C48 C43 H43 121.3
C45 C44 C43 119.9(7)
C45 C44 C41 115.9(6)
C43 C44 C41 124.3(8)
C44 C45 C46 122.1(8)
C44 C45 C40 114.3(7)
C46 C45 C40 123.6(8)
C47 C46 C45 119.9(9)
C47 C46 H46 120.0
C45 C46 H46 120.0
C46 C47 C48 118.5(9)
C46 C47 H47 120.8
C48 C47 H47 120.8
C47 C48 C43 121.8(8)
C47 C48 H48 119.1
C43 C48 H48 119.1
C50 C49 C54 118.7(7)
C50 C49 C40 125.0(6)
C54 C49 C40 116.2(7)
C51 C50 C49 121.2(7)
C51 C50 H50 119.4
C49 C50 H50 119.4
O19 C51 C50 126.1(7)
O19 C51 C52 114.5(7)
C50 C51 C52 119.4(7)
O20 C52 C53 124.2(7)
O20 C52 C51 115.6(7)
C53 C52 C51 120.2(7)
C54 C53 C52 117.8(7)
C54 C53 H53 121.1
C52 C53 H53 121.1
C53 C54 C49 122.7(7)
C53 C54 C41 124.9(7)
C49 C54 C41 112.4(7)
O20 C55 C56 107.4(7)
O20 C55 H55A 110.2
C56 C55 H55A 110.2
O20 C55 H55B 110.2
C56 C55 H55B 110.2
H55A C55 H55B 108.5
O21 C56 C55 108.1(6)
O21 C56 H56A 110.1
C55 C56 H56A 110.1
O21 C56 H56B 110.1
C55 C56 H56B 110.1
H56A C56 H56B 108.4
O21 C57 C58 111.6(7)
O21 C57 H57A 109.3
C58 C57 H57A 109.3
O21 C57 H57B 109.3
C58 C57 H57B 109.3
H57A C57 H57B 108.0
O22 C58 C57 110.3(8)
O22 C58 H58A 109.6
C57 C58 H58A 109.6
O22 C58 H58B 109.6
C57 C58 H58B 109.6
H58A C58 H58B 108.1
C60 C59 O22 105.3(11)
C60 C59 H59A 110.7
O22 C59 H59A 110.7
C60 C59 H59B 110.7
O22 C59 H59B 110.7
H59A C59 H59B 108.8
O23 C60 C59 115.2(11)
O23 C60 H60A 108.5
C59 C60 H60A 108.5
O23 C60 H60B 108.5
C59 C60 H60B 108.5
H60A C60 H60B 107.5
C62 C61 O23 121.7(11)
C62 C61 H61A 106.9
O23 C61 H61A 106.9
C62 C61 H61B 106.9
O23 C61 H61B 106.9
H61A C61 H61B 106.7
O24 C62 C61 115.5(10)
O24 C62 H62A 108.4
C61 C62 H62A 108.4
O24 C62 H62B 108.4
C61 C62 H62B 108.4
H62A C62 H62B 107.5
O19 C63 C64 104.2(9)
O19 C63 H63A 110.9
C64 C63 H63A 110.9
O19 C63 H63B 110.9
C64 C63 H63B 110.9
H63A C63 H63B 108.9
O18 C64 C63 106.0(8)
O18 C64 H64A 110.5
C63 C64 H64A 110.5
O18 C64 H64B 110.5
C63 C64 H64B 110.5
H64A C64 H64B 108.7
O18 C65 C66 113.9(16)
O18 C65 H65A 108.8
C66 C65 H65A 108.8
O18 C65 H65B 108.8
C66 C65 H65B 108.8
H65A C65 H65B 107.7
C65 C66 O17 115.9(16)
C65 C66 H66A 108.3
O17 C66 H66A 108.3
C65 C66 H66B 108.3
O17 C66 H66B 108.3
H66A C66 H66B 107.4
O17 C67 C68 118(2)
O17 C67 H67A 107.7
C68 C67 H67A 107.7
O17 C67 H67B 107.7
C68 C67 H67B 107.7
H67A C67 H67B 107.1
O16 C68 C67 119.2(14)
O16 C68 H68A 107.5
C67 C68 H68A 107.5
O16 C68 H68B 107.5
C67 C68 H68B 107.5
H68A C68 H68B 107.0
C70 C69 O16 111.4(10)
C70 C69 H69A 109.3
O16 C69 H69A 109.3
C70 C69 H69B 109.3
O16 C69 H69B 109.3
H69A C69 H69B 108.0
O15 C70 C69 129.8(13)
O15 C70 H70A 104.8
C69 C70 H70A 104.8
O15 C70 H70B 104.8
C69 C70 H70B 104.8
H70A C70 H70B 105.8
C76 C71 C72 120.1(7)
C76 C71 O15 118.4(7)
C72 C71 O15 121.3(8)
C73 C72 C71 119.7(7)
C73 C72 H72 120.2
C71 C72 H72 120.2
C72 C73 C74 119.4(7)
C72 C73 C9 125.9(7)
C74 C73 C9 114.7(6)
C75 C74 C73 121.3(7)
C75 C74 C8 127.1(7)
C73 C74 C8 111.4(6)
C74 C75 C76 119.5(7)
C74 C75 H75 120.2
C76 C75 H75 120.2
C75 C76 C71 119.8(7)
C75 C76 O24 124.2(7)
C71 C76 O24 115.7(6)
C79 C78 O2 108.3(19)
C79 C78 H78A 110.0
O2 C78 H78A 110.0
C79 C78 H78B 110.0
O2 C78 H78B 110.0
H78A C78 H78B 108.4
N3 C79 C78 104.1(12)
N3 C79 H79A 110.9
C78 C79 H79A 110.9
N3 C79 H79B 110.9
C78 C79 H79B 110.9
H79A C79 H79B 109.0
N3 C80 C81 120.1(9)
N3 C80 H80 120.0
C81 C80 H80 120.0
C80 C81 C82 123.4(9)
C80 C81 H81 118.3
C82 C81 H81 118.3
C83 C82 C81 115.0(8)
C83 C82 C85 121.7(7)
C81 C82 C85 123.3(8)
C84 C83 C82 119.2(8)
C84 C83 H83 120.4
C82 C83 H83 120.4
N3 C84 C83 121.6(9)
N3 C84 H84 119.2
C83 C84 H84 119.2
C86 C85 C88 117.7(8)
C86 C85 C82 122.3(8)
C88 C85 C82 119.9(7)
C85 C86 C87 121.9(9)
C85 C86 H86 119.0
C87 C86 H86 119.0
N4 C87 C86 120.1(9)
N4 C87 H87 120.0
C86 C87 H87 120.0
C89 C88 C85 118.5(8)
C89 C88 H88 120.8
C85 C88 H88 120.8
C88 C89 N4 123.9(9)
C88 C89 H89 118.0
N4 C89 H89 118.0
C91 C90 N4 121.4(12)
C91 C90 H90A 107.0
N4 C90 H90A 107.0
C91 C90 H90B 107.0
N4 C90 H90B 107.0
H90A C90 H90B 106.7
O1 C91 C90 116.3(16)
O1 C91 H91A 108.2
C90 C91 H91A 108.2
O1 C91 H91B 108.2
C90 C91 H91B 108.2
H91A C91 H91B 107.4
O1 C92 H92A 109.5
O1 C92 H92B 109.5
H92A C92 H92B 109.5
O1 C92 H92C 109.5
H92A C92 H92C 109.5
H92B C92 H92C 109.5
O4 C93 H93A 109.5
O4 C93 H93B 109.5
H93A C93 H93B 109.5
O4 C93 H93C 109.5
H93A C93 H93C 109.5
H93B C93 H93C 109.5
O4 C94 C95 111.5(7)
O4 C94 H94A 109.3
C95 C94 H94A 109.3
O4 C94 H94B 109.3
C95 C94 H94B 109.3
H94A C94 H94B 108.0
N2 C95 C94 112.3(7)
N2 C95 H95A 109.2
C94 C95 H95A 109.2
N2 C95 H95B 109.2
C94 C95 H95B 109.2
H95A C95 H95B 107.9
N2 C96 C97 123.3(8)
N2 C96 H96 118.3
C97 C96 H96 118.3
C96 C97 C98 119.1(7)
C96 C97 H97 120.4
C98 C97 H97 120.4
C99 C98 C97 119.5(8)
C99 C98 C103 121.7(7)
C97 C98 C103 118.7(7)
C98 C99 C100 119.4(8)
C98 C99 H99 120.3
C100 C99 H99 120.3
N2 C100 C99 120.8(8)
N2 C100 H100 119.6
C99 C100 H100 119.6
C103 C101 C102 121.9(9)
C103 C101 H101 119.0
C102 C101 H101 119.0
N1 C102 C101 119.6(8)
N1 C102 H102 120.2
C101 C102 H102 120.2
C101 C103 C104 119.5(8)
C101 C103 C98 123.2(7)
C104 C103 C98 117.2(7)
C103 C104 C105 117.8(8)
C103 C104 H104 121.1
C105 C104 H104 121.1
N1 C105 C104 120.7(8)
N1 C105 H105 119.7
C104 C105 H105 119.7
C107 C106 N1 110.1(8)
C107 C106 H10A 109.6
N1 C106 H10A 109.6
C107 C106 H10B 109.6
N1 C106 H10B 109.6
H10A C106 H10B 108.1
O3 C107 C106 96.5(11)
O3 C107 H10C 112.4
C106 C107 H10C 112.4
O3 C107 H10D 112.4
C106 C107 H10D 112.4
H10C C107 H10D 110.0
O3 C108 H10E 109.5
O3 C108 H10F 109.5
H10E C108 H10F 109.5
O3 C108 H10G 109.5
H10E C108 H10G 109.5
H10F C108 H10G 109.5
C117 C109 C110 125.8(9)
C117 C109 H109 117.1
C110 C109 H109 117.1
C42 C110 C109 115.4(9)
C42 C110 H110 122.3
C109 C110 H110 122.3
C112 C111 C42 120.9(8)
C112 C111 H111 119.6
C42 C111 H111 119.6
C111 C112 C113 122.1(8)
C111 C112 H112 119.0
C113 C112 H112 119.0
C114 C113 C112 121.0(7)
C114 C113 H113 119.5
C112 C113 H113 119.5
C113 C114 C115 117.9(7)
C113 C114 C118 122.4(7)
C115 C114 C118 119.6(7)
C42 C115 C114 119.8(7)
C42 C115 C116 119.6(6)
C114 C115 C116 120.5(7)
C117 C116 C126 121.8(7)
C117 C116 C115 117.5(7)
C126 C116 C115 120.7(6)
C109 C117 C116 119.8(8)
C109 C117 H117 120.1
C116 C117 H117 120.1
C119 C118 C127 117.0(7)
C119 C118 C114 123.2(7)
C127 C118 C114 119.7(6)
C120 C119 C118 122.0(8)
C120 C119 H119 119.0
C118 C119 H119 119.0
C121 C120 C119 123.7(7)
C121 C120 H120 118.2
C119 C120 H120 118.2
C120 C121 C122 116.3(8)
C120 C121 H121 121.8
C122 C121 H121 121.8
C127 C122 C123 121.7(8)
C127 C122 C121 119.6(7)
C123 C122 C121 118.7(8)
C124 C123 C122 120.5(9)
C124 C123 H123 119.7
C122 C123 H123 119.7
C123 C124 C125 119.6(8)
C123 C124 H124 120.2
C125 C124 H124 120.2
C126 C125 C124 120.2(8)
C126 C125 H125 119.9
C124 C125 H125 119.9
C125 C126 C116 121.3(7)
C125 C126 C127 119.2(7)
C116 C126 C127 119.5(7)
C122 C127 C118 121.4(7)
C122 C127 C126 118.6(7)
C118 C127 C126 119.9(7)
O2 C128 H12A 109.5
O2 C128 H12B 109.5
H12A C128 H12B 109.5
O2 C128 H12C 109.5
H12A C128 H12C 109.5
H12B C128 H12C 109.5

loop_
_geom_bond_atom_site_label_1
_geom_bond_atom_site_label_2
_geom_bond_distance
P1 F6 1.541(6)
P1 F3 1.554(6)
P1 F5 1.587(8)
P1 F1 1.589(6)
P1 F2 1.591(7)
P1 F4 1.635(7)
P2 F9 1.407(17)
P2 F10 1.412(14)
P2 F8 1.507(14)
P2 F12 1.530(14)
P2 F11 1.547(12)
P2 F7 1.603(15)
P3 F17 1.436(9)
P3 F15 1.450(10)
P3 F13 1.497(10)
P3 F16 1.512(10)
P3 F18 1.598(9)
P3 F14 1.599(9)
P4 F20 1.560(7)
P4 F23 1.566(6)
P4 F19 1.568(5)
P4 F24 1.578(5)
P4 F21 1.597(6)
P4 F22 1.601(7)
F16 F17 1.713(15)
O1 C91 1.314(19)
O1 C92 1.54(3)
O2 C128 1.455(10)
O2 C78 1.59(3)
O3 C107 1.401(16)
O3 C108 1.55(2)
O4 C93 1.409(10)
O4 C94 1.453(11)
O5 C25 1.277(11)
O5 C14 1.394(9)
O6 C26 1.348(10)
O6 C27 1.444(12)
O7 C29 1.311(14)
O7 C28 1.389(14)
O8 C31 1.397(10)
O8 C30 1.410(11)
O9 C32 1.373(9)
O9 C34 1.412(9)
O10 C24 1.355(13)
O10 C33 1.398(9)
O11 C23 1.357(12)
O11 C22 1.44(2)
O12 C21 1.374(14)
O12 C20 1.459(14)
O13 C1A 1.214(15)
O13 C19 1.383(12)
O15 C70 1.198(15)
O15 C71 1.413(9)
O16 C68 1.329(13)
O16 C69 1.434(11)
O17 C67 1.064(18)
O17 C66 1.62(2)
O18 C65 1.238(18)
O18 C64 1.401(12)
O19 C51 1.355(9)
O19 C63 1.391(11)
O20 C52 1.354(9)
O20 C55 1.459(9)
O21 C57 1.401(10)
O21 C56 1.437(9)
O22 C58 1.349(11)
O22 C59 1.501(15)
O23 C61 1.371(11)
O23 C60 1.427(12)
O24 C62 1.301(10)
O24 C76 1.398(8)
O25 C18 1.416(13)
O25 C15 1.435(12)
N1 C102 1.327(10)
N1 C105 1.351(10)
N1 C106 1.585(12)
N2 C96 1.320(9)
N2 C100 1.373(10)
N2 C95 1.476(10)
N3 C80 1.311(11)
N3 C84 1.344(11)
N3 C79 1.545(13)
N4 C87 1.312(10)
N4 C89 1.355(12)
N4 C90 1.495(12)
C1 C41 1.463(10)
C1 H1A 0.9800
C1 H1B 0.9800
C1 H1C 0.9800
C1A C20 1.502(19)
C1A H1AA 0.9900
C1A H1AB 0.9900
C2 C3 1.332(12)
C2 C6 1.397(11)
C2 H2 0.9500
C3 C17 1.408(11)
C3 H3 0.9500
C4 C17 1.382(11)
C4 C5 1.390(10)
C4 C9 1.519(10)
C5 C6 1.400(10)
C5 C8 1.525(10)
C6 H6 0.9500
C7 C8 1.546(10)
C7 H7A 0.9800
C7 H7B 0.9800
C7 H7C 0.9800
C8 C11 1.520(10)
C8 C74 1.553(10)
C9 C12 1.496(11)
C9 C10 1.547(10)
C9 C73 1.572(10)
C10 H10H 0.9800
C10 H10I 0.9800
C10 H10J 0.9800
C11 C16 1.389(10)
C11 C12 1.394(10)
C12 C13 1.458(11)
C13 C14 1.397(12)
C13 H13 0.9500
C14 C15 1.336(12)
C15 C16 1.394(12)
C16 H16 0.9500
C17 H17 0.9500
C18 C19 1.450(15)
C18 H18A 0.9900
C18 H18B 0.9900
C19 H19A 0.9900
C19 H19B 0.9900
C20 H20A 0.9900
C20 H20B 0.9900
C21 C22 1.45(2)
C21 H21A 0.9900
C21 H21B 0.9900
C22 H22A 0.9900
C22 H22B 0.9900
C23 C24 1.402(12)
C23 H23A 0.9900
C23 H23B 0.9900
C24 H24A 0.9900
C24 H24B 0.9900
C25 C26 1.481(14)
C25 H25A 0.9900
C25 H25B 0.9900
C26 H26A 0.9900
C26 H26B 0.9900
C27 C28 1.485(14)
C27 H27A 0.9900
C27 H27B 0.9900
C28 H28A 0.9900
C28 H28B 0.9900
C29 C30 1.536(16)
C29 H29A 0.9900
C29 H29B 0.9900
C30 H30A 0.9900
C30 H30B 0.9900
C31 C32 1.453(11)
C31 H31A 0.9900
C31 H31B 0.9900
C32 H32A 0.9900
C32 H32B 0.9900
C33 C38 1.369(11)
C33 C34 1.417(11)
C34 C35 1.341(10)
C35 C36 1.352(10)
C35 H35 0.9500
C36 C37 1.405(10)
C36 C40 1.564(10)
C37 C38 1.391(10)
C37 C41 1.516(10)
C38 H38 0.9500
C39 C40 1.528(10)
C39 H39A 0.9800
C39 H39B 0.9800
C39 H39C 0.9800
C40 C45 1.537(11)
C40 C49 1.538(11)
C41 C44 1.560(9)
C41 C54 1.587(10)
C42 C110 1.398(10)
C42 C115 1.421(10)
C42 C111 1.429(11)
C43 C44 1.364(11)
C43 C48 1.442(12)
C43 H43 0.9500
C44 C45 1.357(11)
C45 C46 1.401(11)
C46 C47 1.346(12)
C46 H46 0.9500
C47 C48 1.373(13)
C47 H47 0.9500
C48 H48 0.9500
C49 C50 1.373(10)
C49 C54 1.385(9)
C50 C51 1.364(10)
C50 H50 0.9500
C51 C52 1.418(10)
C52 C53 1.391(10)
C53 C54 1.378(10)
C53 H53 0.9500
C55 C56 1.505(11)
C55 H55A 0.9900
C55 H55B 0.9900
C56 H56A 0.9900
C56 H56B 0.9900
C57 C58 1.529(12)
C57 H57A 0.9900
C57 H57B 0.9900
C58 H58A 0.9900
C58 H58B 0.9900
C59 C60 1.483(9)
C59 H59A 0.9900
C59 H59B 0.9900
C60 H60A 0.9900
C60 H60B 0.9900
C61 C62 1.355(15)
C61 H61A 0.9900
C61 H61B 0.9900
C62 H62A 0.9900
C62 H62B 0.9900
C63 C64 1.609(15)
C63 H63A 0.9900
C63 H63B 0.9900
C64 H64A 0.9900
C64 H64B 0.9900
C65 C66 1.486(10)
C65 H65A 0.9900
C65 H65B 0.9900
C66 H66A 0.9900
C66 H66B 0.9900
C67 C68 1.51(2)
C67 H67A 0.9900
C67 H67B 0.9900
C68 H68A 0.9900
C68 H68B 0.9900
C69 C70 1.378(16)
C69 H69A 0.9900
C69 H69B 0.9900
C70 H70A 0.9900
C70 H70B 0.9900
C71 C76 1.382(10)
C71 C72 1.391(11)
C72 C73 1.354(10)
C72 H72 0.9500
C73 C74 1.397(10)
C74 C75 1.352(10)
C75 C76 1.374(10)
C75 H75 0.9500
C78 C79 1.59(2)
C78 H78A 0.9900
C78 H78B 0.9900
C79 H79A 0.9900
C79 H79B 0.9900
C80 C81 1.330(12)
C80 H80 0.9500
C81 C82 1.404(11)
C81 H81 0.9500
C82 C83 1.401(11)
C82 C85 1.473(11)
C83 C84 1.371(12)
C83 H83 0.9500
C84 H84 0.9500
C85 C86 1.337(12)
C85 C88 1.373(10)
C86 C87 1.388(12)
C86 H86 0.9500
C87 H87 0.9500
C88 C89 1.341(13)
C88 H88 0.9500
C89 H89 0.9500
C90 C91 1.480(10)
C90 H90A 0.9900
C90 H90B 0.9900
C91 H91A 0.9900
C91 H91B 0.9900
C92 H92A 0.9800
C92 H92B 0.9800
C92 H92C 0.9800
C93 H93A 0.9800
C93 H93B 0.9800
C93 H93C 0.9800
C94 C95 1.486(11)
C94 H94A 0.9900
C94 H94B 0.9900
C95 H95A 0.9900
C95 H95B 0.9900
C96 C97 1.357(10)
C96 H96 0.9500
C97 C98 1.364(10)
C97 H97 0.9500
C98 C99 1.360(10)
C98 C103 1.539(11)
C99 C100 1.377(11)
C99 H99 0.9500
C100 H100 0.9500
C101 C103 1.337(10)
C101 C102 1.352(11)
C101 H101 0.9500
C102 H102 0.9500
C103 C104 1.376(10)
C104 C105 1.385(11)
C104 H104 0.9500
C105 H105 0.9500
C106 C107 1.582(9)
C106 H10A 0.9900
C106 H10B 0.9900
C107 H10C 0.9900
C107 H10D 0.9900
C108 H10E 0.9800
C108 H10F 0.9800
C108 H10G 0.9800
C109 C117 1.344(12)
C109 C110 1.413(12)
C109 H109 0.9500
C110 H110 0.9500
C111 C112 1.317(11)
C111 H111 0.9500
C112 C113 1.393(11)
C112 H112 0.9500
C113 C114 1.389(10)
C113 H113 0.9500
C114 C115 1.432(9)
C114 C118 1.460(10)
C115 C116 1.448(10)
C116 C117 1.415(10)
C116 C126 1.426(10)
C117 H117 0.9500
C118 C119 1.393(9)
C118 C127 1.448(10)
C119 C120 1.377(11)
C119 H119 0.9500
C120 C121 1.359(12)
C120 H120 0.9500
C121 C122 1.503(11)
C121 H121 0.9500
C122 C127 1.370(11)
C122 C123 1.418(11)
C123 C124 1.365(11)
C123 H123 0.9500
C124 C125 1.444(11)
C124 H124 0.9500
C125 C126 1.389(10)
C125 H125 0.9500
C126 C127 1.465(10)
C128 H12A 0.9800
C128 H12B 0.9800
C128 H12C 0.9800

loop_
_geom_torsion_atom_site_label_1
_geom_torsion_atom_site_label_2
_geom_torsion_atom_site_label_3
_geom_torsion_atom_site_label_4
_geom_torsion
F15 P3 F16 F17 107.0(8)
F13 P3 F16 F17 -9(4)
F18 P3 F16 F17 -93.2(7)
F14 P3 F16 F17 -170.1(7)
F15 P3 F17 F16 -80.0(8)
F13 P3 F17 F16 178.6(7)
F18 P3 F17 F16 81.5(6)
F14 P3 F17 F16 56(4)
C19 O13 C1A C20 -138.3(12)
C6 C2 C3 C17 -0.4(14)
C17 C4 C5 C6 2.7(12)
C9 C4 C5 C6 -178.7(7)
C17 C4 C5 C8 179.4(7)
C9 C4 C5 C8 -2.0(10)
C3 C2 C6 C5 1.3(12)
C4 C5 C6 C2 -2.5(12)
C8 C5 C6 C2 -178.8(7)
C4 C5 C8 C11 -53.1(8)
C6 C5 C8 C11 123.4(8)
C4 C5 C8 C7 -179.2(7)
C6 C5 C8 C7 -2.7(11)
C4 C5 C8 C74 59.6(8)
C6 C5 C8 C74 -123.9(8)
C17 C4 C9 C12 -125.9(9)
C5 C4 C9 C12 55.6(9)
C17 C4 C9 C10 0.3(12)
C5 C4 C9 C10 -178.2(7)
C17 C4 C9 C73 125.2(8)
C5 C4 C9 C73 -53.3(9)
C5 C8 C11 C16 -124.8(7)
C7 C8 C11 C16 0.7(10)
C74 C8 C11 C16 125.0(7)
C5 C8 C11 C12 54.7(7)
C7 C8 C11 C12 -179.7(6)
C74 C8 C11 C12 -55.4(8)
C16 C11 C12 C13 -2.2(10)
C8 C11 C12 C13 178.2(6)
C16 C11 C12 C9 179.1(6)
C8 C11 C12 C9 -0.5(9)
C4 C9 C12 C11 -54.0(8)
C10 C9 C12 C11 178.8(6)
C73 C9 C12 C11 55.1(8)
C4 C9 C12 C13 127.4(8)
C10 C9 C12 C13 0.3(11)
C73 C9 C12 C13 -123.4(8)
C11 C12 C13 C14 1.4(10)
C9 C12 C13 C14 179.9(7)
C25 O5 C14 C15 135.1(11)
C25 O5 C14 C13 -48.3(13)
C12 C13 C14 C15 0.1(12)
C12 C13 C14 O5 -176.3(6)
O5 C14 C15 C16 175.5(7)
C13 C14 C15 C16 -0.9(12)
O5 C14 C15 O25 -5.3(11)
C13 C14 C15 O25 178.2(7)
C18 O25 C15 C14 -167.0(9)
C18 O25 C15 C16 12.1(12)
C12 C11 C16 C15 1.5(11)
C8 C11 C16 C15 -179.0(7)
C14 C15 C16 C11 0.1(12)
O25 C15 C16 C11 -179.0(7)
C5 C4 C17 C3 -1.6(12)
C9 C4 C17 C3 179.9(8)
C2 C3 C17 C4 0.5(14)
C15 O25 C18 C19 165.8(8)
C1A O13 C19 C18 -98.8(17)
O25 C18 C19 O13 75.2(13)
C21 O12 C20 C1A 171.1(11)
O13 C1A C20 O12 -78.0(16)
C20 O12 C21 C22 179.0(14)
C23 O11 C22 C21 162.5(14)
O12 C21 C22 O11 45(2)
C22 O11 C23 C24 78.9(16)
C33 O10 C24 C23 176.2(9)
O11 C23 C24 O10 52.7(15)
C14 O5 C25 C26 -158.4(9)
C27 O6 C26 C25 168.7(10)
O5 C25 C26 O6 -60.9(14)
C26 O6 C27 C28 171.5(10)
C29 O7 C28 C27 84.2(15)
O6 C27 C28 O7 73.8(13)
C28 O7 C29 C30 111.8(13)
C31 O8 C30 C29 170.0(10)
O7 C29 C30 O8 62.8(16)
C30 O8 C31 C32 179.7(8)
C34 O9 C32 C31 176.1(8)
O8 C31 C32 O9 64.8(10)
C24 O10 C33 C38 -98.7(12)
C24 O10 C33 C34 89.0(12)
C32 O9 C34 C35 20.2(12)
C32 O9 C34 C33 -158.4(7)
C38 C33 C34 C35 0.2(12)
O10 C33 C34 C35 172.7(7)
C38 C33 C34 O9 179.0(7)
O10 C33 C34 O9 -8.6(11)
O9 C34 C35 C36 -179.9(8)
C33 C34 C35 C36 -1.3(13)
C34 C35 C36 C37 2.8(13)
C34 C35 C36 C40 -179.1(8)
C35 C36 C37 C38 -3.1(11)
C40 C36 C37 C38 178.4(6)
C35 C36 C37 C41 179.1(7)
C40 C36 C37 C41 0.6(9)
O10 C33 C38 C37 -173.0(7)
C34 C33 C38 C37 -0.7(11)
C36 C37 C38 C33 2.1(11)
C41 C37 C38 C33 179.8(7)
C35 C36 C40 C39 0.8(12)
C37 C36 C40 C39 179.1(7)
C35 C36 C40 C45 -124.7(9)
C37 C36 C40 C45 53.6(8)
C35 C36 C40 C49 126.5(9)
C37 C36 C40 C49 -55.2(8)
C38 C37 C41 C1 1.5(10)
C36 C37 C41 C1 179.2(7)
C38 C37 C41 C44 129.7(7)
C36 C37 C41 C44 -52.6(8)
C38 C37 C41 C54 -123.9(7)
C36 C37 C41 C54 53.7(8)
C48 C43 C44 C45 0.5(13)
C48 C43 C44 C41 179.6(8)
C1 C41 C44 C45 -178.3(8)
C37 C41 C44 C45 52.7(9)
C54 C41 C44 C45 -55.5(9)
C1 C41 C44 C43 2.6(12)
C37 C41 C44 C43 -126.5(8)
C54 C41 C44 C43 125.3(8)
C43 C44 C45 C46 -0.4(14)
C41 C44 C45 C46 -179.6(8)
C43 C44 C45 C40 179.5(8)
C41 C44 C45 C40 0.4(11)
C39 C40 C45 C44 -178.6(8)
C49 C40 C45 C44 55.0(9)
C36 C40 C45 C44 -54.5(9)
C39 C40 C45 C46 1.3(13)
C49 C40 C45 C46 -125.1(9)
C36 C40 C45 C46 125.5(9)
C44 C45 C46 C47 -3.5(15)
C40 C45 C46 C47 176.6(9)
C45 C46 C47 C48 7.0(15)
C46 C47 C48 C43 -7.1(16)
C44 C43 C48 C47 3.3(15)
C39 C40 C49 C50 -4.9(10)
C45 C40 C49 C50 120.9(8)
C36 C40 C49 C50 -128.6(7)
C39 C40 C49 C54 179.6(6)
C45 C40 C49 C54 -54.6(8)
C36 C40 C49 C54 56.0(8)
C54 C49 C50 C51 -0.4(10)
C40 C49 C50 C51 -175.7(6)
C63 O19 C51 C50 -12.3(11)
C63 O19 C51 C52 167.9(7)
C49 C50 C51 O19 178.6(6)
C49 C50 C51 C52 -1.5(10)
C55 O20 C52 C53 12.7(9)
C55 O20 C52 C51 -164.8(5)
O19 C51 C52 O20 0.1(8)
C50 C51 C52 O20 -179.8(6)
O19 C51 C52 C53 -177.6(6)
C50 C51 C52 C53 2.5(10)
O20 C52 C53 C54 -179.0(6)
C51 C52 C53 C54 -1.5(9)
C52 C53 C54 C49 -0.4(10)
C52 C53 C54 C41 177.6(6)
C50 C49 C54 C53 1.4(10)
C40 C49 C54 C53 177.1(6)
C50 C49 C54 C41 -176.8(6)
C40 C49 C54 C41 -1.1(8)
C1 C41 C54 C53 1.0(10)
C37 C41 C54 C53 128.8(7)
C44 C41 C54 C53 -123.4(7)
C1 C41 C54 C49 179.2(6)
C37 C41 C54 C49 -53.0(7)
C44 C41 C54 C49 54.8(7)
C52 O20 C55 C56 171.3(5)
C57 O21 C56 C55 -164.1(7)
O20 C55 C56 O21 68.6(8)
C56 O21 C57 C58 -179.7(8)
C59 O22 C58 C57 118.4(9)
O21 C57 C58 O22 64.1(11)
C58 O22 C59 C60 87.0(13)
C61 O23 C60 C59 159.0(11)
O22 C59 C60 O23 60.3(14)
C60 O23 C61 C62 159.6(12)
C76 O24 C62 C61 -152.4(10)
O23 C61 C62 O24 -55.1(18)
C51 O19 C63 C64 -163.4(7)
C65 O18 C64 C63 144.6(12)
O19 C63 C64 O18 -66.8(11)
C64 O18 C65 C66 -134.9(15)
O18 C65 C66 O17 -60(2)
C67 O17 C66 C65 -116(2)
C66 O17 C67 C68 176.2(14)
C69 O16 C68 C67 169.2(13)
O17 C67 C68 O16 64(3)
C68 O16 C69 C70 170.1(13)
C71 O15 C70 C69 -169.6(13)
O16 C69 C70 O15 -26(3)
C70 O15 C71 C76 -104.6(15)
C70 O15 C71 C72 80.5(17)
C76 C71 C72 C73 -1.7(12)
O15 C71 C72 C73 173.1(8)
C71 C72 C73 C74 1.4(12)
C71 C72 C73 C9 179.9(8)
C12 C9 C73 C72 124.2(8)
C4 C9 C73 C72 -126.2(8)
C10 C9 C73 C72 0.0(12)
C12 C9 C73 C74 -57.3(8)
C4 C9 C73 C74 52.3(9)
C10 C9 C73 C74 178.5(7)
C72 C73 C74 C75 -2.8(12)
C9 C73 C74 C75 178.7(7)
C72 C73 C74 C8 -177.6(7)
C9 C73 C74 C8 3.8(9)
C11 C8 C74 C75 -122.3(8)
C5 C8 C74 C75 126.0(8)
C7 C8 C74 C75 3.7(10)
C11 C8 C74 C73 52.2(8)
C5 C8 C74 C73 -59.6(7)
C7 C8 C74 C73 178.1(6)
C73 C74 C75 C76 4.3(11)
C8 C74 C75 C76 178.2(7)
C74 C75 C76 C71 -4.5(11)
C74 C75 C76 O24 -178.9(7)
C72 C71 C76 C75 3.3(12)
O15 C71 C76 C75 -171.7(7)
C72 C71 C76 O24 178.1(7)
O15 C71 C76 O24 3.1(11)
C62 O24 C76 C75 -48.0(12)
C62 O24 C76 C71 137.4(9)
C128 O2 C78 C79 -161(4)
C80 N3 C79 C78 120.6(14)
C84 N3 C79 C78 -62.3(16)
O2 C78 C79 N3 85.8(17)
C84 N3 C80 C81 -1.8(15)
C79 N3 C80 C81 175.3(10)
N3 C80 C81 C82 -1.3(16)
C80 C81 C82 C83 2.7(14)
C80 C81 C82 C85 179.0(9)
C81 C82 C83 C84 -1.3(13)
C85 C82 C83 C84 -177.6(8)
C80 N3 C84 C83 3.3(15)
C79 N3 C84 C83 -173.7(10)
C82 C83 C84 N3 -1.6(15)
C83 C82 C85 C86 162.6(9)
C81 C82 C85 C86 -13.4(13)
C83 C82 C85 C88 -17.2(12)
C81 C82 C85 C88 166.8(8)
C88 C85 C86 C87 -3.5(14)
C82 C85 C86 C87 176.7(9)
C89 N4 C87 C86 -2.0(15)
C90 N4 C87 C86 176.4(10)
C85 C86 C87 N4 5.4(16)
C86 C85 C88 C89 -1.4(14)
C82 C85 C88 C89 178.4(9)
C85 C88 C89 N4 4.8(17)
C87 N4 C89 C88 -3.0(17)
C90 N4 C89 C88 178.6(11)
C87 N4 C90 C91 151.1(14)
C89 N4 C90 C91 -30.6(19)
C92 O1 C91 C90 98(2)
N4 C90 C91 O1 59(2)
C93 O4 C94 C95 93.0(16)
C96 N2 C95 C94 98.6(9)
C100 N2 C95 C94 -85.9(9)
O4 C94 C95 N2 65.9(10)
C100 N2 C96 C97 -0.1(12)
C95 N2 C96 C97 175.5(7)
N2 C96 C97 C98 -0.8(12)
C96 C97 C98 C99 0.9(11)
C96 C97 C98 C103 -176.3(7)
C97 C98 C99 C100 0.0(11)
C103 C98 C99 C100 177.0(7)
C96 N2 C100 C99 1.0(11)
C95 N2 C100 C99 -174.7(7)
C98 C99 C100 N2 -0.9(12)
C105 N1 C102 C101 0.1(13)
C106 N1 C102 C101 -175.9(8)
C103 C101 C102 N1 -0.4(14)
C102 C101 C103 C104 0.6(13)
C102 C101 C103 C98 177.7(8)
C99 C98 C103 C101 -152.1(8)
C97 C98 C103 C101 24.9(11)
C99 C98 C103 C104 25.0(11)
C97 C98 C103 C104 -157.9(7)
C101 C103 C104 C105 -0.4(13)
C98 C103 C104 C105 -177.7(8)
C102 N1 C105 C104 0.0(13)
C106 N1 C105 C104 175.7(8)
C103 C104 C105 N1 0.1(13)
C102 N1 C106 C107 58.5(12)
C105 N1 C106 C107 -117.4(10)
C108 O3 C107 C106 176.1(13)
N1 C106 C107 O3 73.5(12)
C115 C42 C110 C109 0.4(13)
C111 C42 C110 C109 -178.4(9)
C117 C109 C110 C42 -2.0(16)
C110 C42 C111 C112 179.7(9)
C115 C42 C111 C112 0.9(13)
C42 C111 C112 C113 0.6(15)
C111 C112 C113 C114 1.1(14)
C112 C113 C114 C115 -4.1(12)
C112 C113 C114 C118 -179.2(8)
C110 C42 C115 C114 177.3(8)
C111 C42 C115 C114 -3.9(11)
C110 C42 C115 C116 1.6(12)
C111 C42 C115 C116 -179.7(7)
C113 C114 C115 C42 5.5(11)
C118 C114 C115 C42 -179.3(7)
C113 C114 C115 C116 -178.8(7)
C118 C114 C115 C116 -3.6(11)
C42 C115 C116 C117 -2.1(11)
C114 C115 C116 C117 -177.8(7)
C42 C115 C116 C126 179.5(7)
C114 C115 C116 C126 3.8(11)
C110 C109 C117 C116 1.4(16)
C126 C116 C117 C109 179.1(9)
C115 C116 C117 C109 0.7(13)
C113 C114 C118 C119 -6.3(12)
C115 C114 C118 C119 178.7(7)
C113 C114 C118 C127 176.8(7)
C115 C114 C118 C127 1.7(11)
C127 C118 C119 C120 0.8(11)
C114 C118 C119 C120 -176.3(8)
C118 C119 C120 C121 0.1(14)
C119 C120 C121 C122 -1.3(14)
C120 C121 C122 C127 1.6(13)
C120 C121 C122 C123 -177.5(8)
C127 C122 C123 C124 2.0(15)
C121 C122 C123 C124 -178.9(9)
C122 C123 C124 C125 0.9(14)
C123 C124 C125 C126 -0.7(13)
C124 C125 C126 C116 179.4(8)
C124 C125 C126 C127 -2.2(11)
C117 C116 C126 C125 -2.0(12)
C115 C116 C126 C125 176.3(7)
C117 C116 C126 C127 179.6(8)
C115 C116 C126 C127 -2.1(11)
C123 C122 C127 C118 178.3(8)
C121 C122 C127 C118 -0.8(13)
C123 C122 C127 C126 -4.8(13)
C121 C122 C127 C126 176.1(7)
C119 C118 C127 C122 -0.4(11)
C114 C118 C127 C122 176.8(8)
C119 C118 C127 C126 -177.3(7)
C114 C118 C127 C126 -0.1(11)
C125 C126 C127 C122 4.9(11)
C116 C126 C127 C122 -176.7(8)
C125 C126 C127 C118 -178.2(7)
C116 C126 C127 C118 0.3(11)

loop_
_platon_squeeze_void_nr
_platon_squeeze_void_average_x
_platon_squeeze_void_average_y
_platon_squeeze_void_average_z
_platon_squeeze_void_volume
_platon_squeeze_void_count_electrons
_platon_squeeze_void_content
1 0.000 0.000 0.000 157 62 ' '
2 0.112 0.325 0.284 287 117 ' '
3 -0.112 0.675 0.716 287 117 ' '
4 0.119 0.536 0.568 7 2 ' '
5 0.265 0.665 0.575 77 27 ' '
6 0.399 0.834 0.848 115 45 ' '
7 0.601 0.166 0.152 115 45 ' '
8 0.737 0.338 0.425 78 30 ' '
9 0.892 0.467 0.434 6 2 ' '
